data_4037468
loop_
_publ_author_name
'Gong, Wanjun'
'Ma, Jun'
'Zhao, Zhiyong'
'Gao, Fang'
'Liang, Feng'
'Zhang, Haijun'
'Liu, Simin'

_publ_section_title
;
 Inhibition and Stabilization: Cucurbituril Induced Distinct Effects on
 the Schiff Base Reaction.
;
_journal_issue 6
_journal_name_full 'The Journal of organic chemistry'
_journal_page_first 3298
_journal_page_last 3301
_journal_paper_doi 10.1021/acs.joc.6b02971
_journal_volume 82
_journal_year 2017
_chemical_formula_sum 'C154 H170 I3 K2 N86 O67'
_chemical_formula_weight 4756.65
_space_group_crystal_system orthorhombic
_space_group_IT_number 19
_space_group_name_Hall 'P 2ac 2ab'
_space_group_name_H-M_alt 'P 21 21 21'
_atom_sites_solution_hydrogens geom
_audit_creation_method SHELXL-2014/7
_cell_angle_alpha 90
_cell_angle_beta 90
_cell_angle_gamma 90
_cell_formula_units_Z 4
_cell_length_a 23.6277(9)
_cell_length_b 24.7861(10)
_cell_length_c 39.6556(19)
_cell_measurement_reflns_used 3675
_cell_measurement_temperature 203(2)
_cell_measurement_theta_max 53.31
_cell_measurement_theta_min 2.58
_cell_volume 23223.8(17)
_computing_cell_refinement 'Bruker SAINT'
_computing_data_collection 'Bruker APEX2'
_computing_data_reduction 'Bruker SAINT'
_computing_molecular_graphics 'Bruker SHELXTL'
_computing_publication_material 'Bruker SHELXTL'
_computing_structure_refinement 'SHELXL-2014/7 (Sheldrick, 2014)'
_computing_structure_solution 'SHELXS-97 (Sheldrick, 2008)'
_diffrn_ambient_temperature 203(2)
_diffrn_measured_fraction_theta_full 0.876
_diffrn_measured_fraction_theta_max 0.876
_diffrn_measurement_device_type 'Bruker APEX-II CCD'
_diffrn_measurement_method '\f and \w scans'
_diffrn_radiation_type CuK\a
_diffrn_radiation_wavelength 1.54178
_diffrn_reflns_av_R_equivalents 0.1447
_diffrn_reflns_av_unetI/netI 0.2964
_diffrn_reflns_Laue_measured_fraction_full 0.876
_diffrn_reflns_Laue_measured_fraction_max 0.876
_diffrn_reflns_limit_h_max 28
_diffrn_reflns_limit_h_min -15
_diffrn_reflns_limit_k_max 28
_diffrn_reflns_limit_k_min -29
_diffrn_reflns_limit_l_max 43
_diffrn_reflns_limit_l_min -40
_diffrn_reflns_number 68546
_diffrn_reflns_point_group_measured_fraction_full 0.781
_diffrn_reflns_point_group_measured_fraction_max 0.781
_diffrn_reflns_theta_full 67.498
_diffrn_reflns_theta_max 67.498
_diffrn_reflns_theta_min 2.102
_exptl_absorpt_coefficient_mu 4.308
_exptl_absorpt_correction_T_max 0.753
_exptl_absorpt_correction_T_min 0.239
_exptl_absorpt_correction_type multi-scan
_exptl_absorpt_process_details sadabs
_exptl_crystal_colour yellow
_exptl_crystal_density_diffrn 1.360
_exptl_crystal_description block
_exptl_crystal_F_000 9716
_exptl_crystal_size_max 0.230
_exptl_crystal_size_mid 0.230
_exptl_crystal_size_min 0.140
_refine_diff_density_max 1.475
_refine_diff_density_min -2.285
_refine_diff_density_rms 0.167
_refine_ls_abs_structure_details
; 
 Classical Flack method preferred over Parsons because s.u. lower. 
;
_refine_ls_abs_structure_Flack 0.084(12)
_refine_ls_extinction_method none
_refine_ls_goodness_of_fit_ref 0.973
_refine_ls_hydrogen_treatment constr
_refine_ls_matrix_type full
_refine_ls_number_parameters 2809
_refine_ls_number_reflns 32691
_refine_ls_number_restraints 962
_refine_ls_restrained_S_all 0.963
_refine_ls_R_factor_all 0.1812
_refine_ls_R_factor_gt 0.1375
_refine_ls_shift/su_max 0.007
_refine_ls_shift/su_mean 0.000
_refine_ls_structure_factor_coef Fsqd
_refine_ls_weighting_details 'w=1/[\s^2^(Fo^2^)+(0.1523P)^2^] where P=(Fo^2^+2Fc^2^)/3'
_refine_ls_weighting_scheme calc
_refine_ls_wR_factor_gt 0.3117
_refine_ls_wR_factor_ref 0.3548
_reflns_Friedel_coverage 0.673
_reflns_Friedel_fraction_full 0.673
_reflns_Friedel_fraction_max 0.673
_reflns_number_gt 16138
_reflns_number_total 32691
_reflns_threshold_expression 'I > 2\s(I)'
_cod_data_source_file jo6b02971_si_002.cif
_cod_data_source_block cu_60412a
_cod_database_code 4037468
_shelx_shelxl_version_number 2014/7
_shelx_space_group_comment
; 
The symmetry employed for this shelxl refinement is uniquely defined 
by the following loop, which should always be used as a source of 
symmetry information in preference to the above space-group names. 
They are only intended as comments. 
;
_shelx_estimated_absorpt_t_min 0.437
_shelx_estimated_absorpt_t_max 0.584
_platon_squeeze_void_probe_radius 1.20

loop_
_space_group_symop_operation_xyz
'x, y, z'
'-x+1/2, -y, z+1/2'
'-x, y+1/2, -z+1/2'
'x+1/2, -y+1/2, -z'

loop_
_atom_site_label
_atom_site_type_symbol
_atom_site_fract_x
_atom_site_fract_y
_atom_site_fract_z
_atom_site_U_iso_or_equiv
_atom_site_adp_type
_atom_site_occupancy
_atom_site_site_symmetry_order
_atom_site_calc_flag
_atom_site_refinement_flags_posn
_atom_site_refinement_flags_adp
K1 K 0.84779(16) -0.06585(15) 0.82527(13) 0.0201(10) Uani 1 1 d . .
K2 K 0.76901(16) 0.04104(14) 0.85148(12) 0.0192(9) Uani 1 1 d . .
I1 I 0.52827(8) 0.02262(8) 0.02963(5) 0.0527(5) Uani 1 1 d . .
I2 I 0.38736(16) 0.85576(9) 0.02463(10) 0.1065(12) Uani 1 1 d . .
I3 I 0.21959(17) 0.20137(11) 0.05948(11) 0.1243(15) Uani 1 1 d . .
N1 N 0.6271(6) -0.3040(6) 0.7698(5) 0.016(3) Uani 1 1 d . U
N2 N 0.5696(8) -0.3285(7) 0.8122(6) 0.033(5) Uani 1 1 d . .
N3 N 0.6450(6) -0.3064(6) 0.8518(5) 0.020(4) Uani 1 1 d . U
N4 N 0.6988(7) -0.2778(6) 0.8108(5) 0.021(4) Uani 1 1 d . .
N5 N 0.4985(6) -0.3124(5) 0.8537(5) 0.015(3) Uani 1 1 d . U
N6 N 0.4402(6) -0.2543(6) 0.8793(5) 0.015(3) Uani 1 1 d . U
N7 N 0.5124(6) -0.2354(6) 0.9231(5) 0.017(4) Uani 1 1 d . U
N8 N 0.5715(6) -0.2875(5) 0.8923(4) 0.012(3) Uani 1 1 d . U
N9 N 0.3981(6) -0.1674(5) 0.8901(5) 0.019(4) Uani 1 1 d . U
N10 N 0.3893(6) -0.0797(6) 0.8796(5) 0.019(4) Uani 1 1 d . U
N11 N 0.4564(7) -0.0592(6) 0.9272(5) 0.022(4) Uani 1 1 d . U
N12 N 0.4711(6) -0.1473(5) 0.9317(4) 0.014(3) Uani 1 1 d . U
N13 N 0.4044(8) 0.0089(6) 0.8567(6) 0.031(5) Uani 1 1 d . U
N14 N 0.4457(7) 0.0693(6) 0.8216(6) 0.030(5) Uani 1 1 d . .
N15 N 0.5169(7) 0.0826(6) 0.8650(5) 0.026(4) Uani 1 1 d . .
N16 N 0.4710(7) 0.0257(6) 0.9009(5) 0.026(4) Uani 1 1 d . U
N17 N 0.5081(8) 0.0938(7) 0.7781(5) 0.029(4) Uani 1 1 d . U
N18 N 0.5720(6) 0.0824(6) 0.7365(5) 0.019(4) Uani 1 1 d . U
N19 N 0.6466(7) 0.0889(6) 0.7807(5) 0.023(4) Uani 1 1 d . .
N20 N 0.5834(6) 0.1079(6) 0.8194(5) 0.020(4) Uani 1 1 d . U
N21 N 0.6381(6) 0.0216(6) 0.7100(5) 0.018(4) Uani 1 1 d . U
N22 N 0.6722(6) -0.0605(5) 0.6991(5) 0.016(4) Uani 1 1 d . U
N23 N 0.7501(6) -0.0444(5) 0.7361(5) 0.016(4) Uani 1 1 d . U
N24 N 0.7140(7) 0.0348(6) 0.7499(5) 0.021(4) Uani 1 1 d . U
N25 N 0.6833(6) -0.1550(6) 0.7099(5) 0.023(4) Uani 1 1 d . .
N26 N 0.6693(7) -0.2372(6) 0.7330(5) 0.023(4) Uani 1 1 d . .
N27 N 0.7441(5) -0.2165(5) 0.7710(5) 0.015(4) Uani 1 1 d . U
N28 N 0.7642(7) -0.1402(5) 0.7441(5) 0.018(4) Uani 1 1 d . .
N29 N 1.1026(6) -0.0606(5) 0.9462(5) 0.016(4) Uani 1 1 d . U
N30 N 1.0476(6) -0.1261(6) 0.9257(5) 0.018(4) Uani 1 1 d . .
N31 N 1.0416(6) -0.1672(5) 0.9807(4) 0.014(3) Uani 1 1 d . U
N32 N 1.0973(7) -0.1015(6) 1.0024(5) 0.020(4) Uani 1 1 d . U
N33 N 0.9582(6) -0.1662(5) 0.9112(5) 0.013(3) Uani 1 1 d . U
N34 N 0.8655(6) -0.1779(5) 0.9019(5) 0.015(3) Uani 1 1 d . U
N35 N 0.8600(6) -0.2076(6) 0.9607(5) 0.020(4) Uani 1 1 d . U
N36 N 0.9561(7) -0.2116(6) 0.9652(5) 0.026(4) Uani 1 1 d . .
N37 N 0.7714(5) -0.1429(5) 0.9075(4) 0.008(3) Uani 1 1 d . U
N38 N 0.7102(5) -0.0764(5) 0.9205(4) 0.008(3) Uani 1 1 d . U
N39 N 0.7006(6) -0.1119(6) 0.9787(5) 0.018(4) Uani 1 1 d . U
N40 N 0.7643(6) -0.1755(6) 0.9655(4) 0.014(3) Uani 1 1 d . U
N41 N 0.6849(6) 0.0101(6) 0.9419(5) 0.021(4) Uani 1 1 d . U
N42 N 0.7019(8) 0.0918(6) 0.9631(5) 0.028(5) Uani 1 1 d . .
N43 N 0.6898(7) 0.0571(6) 1.0221(5) 0.021(4) Uani 1 1 d . U
N44 N 0.6731(7) -0.0242(6) 0.9998(5) 0.024(4) Uani 1 1 d . U
N45 N 0.7592(7) 0.1613(6) 0.9853(5) 0.025(4) Uani 1 1 d . U
N46 N 0.8391(8) 0.2059(8) 1.0032(6) 0.039(5) Uani 1 1 d . .
N47 N 0.8283(9) 0.1655(8) 1.0571(6) 0.038(5) Uani 1 1 d . .
N48 N 0.7461(8) 0.1291(7) 1.0426(6) 0.034(5) Uani 1 1 d . .
N49 N 0.9419(9) 0.2060(8) 1.0090(7) 0.046(6) Uani 1 1 d . .
N50 N 1.0246(8) 0.1709(7) 1.0023(6) 0.036(5) Uani 1 1 d . .
N51 N 1.0185(10) 0.1322(7) 1.0615(6) 0.039(5) Uani 1 1 d . .
N52 N 0.9316(9) 0.1631(8) 1.0637(6) 0.041(5) Uani 1 1 d . U
N53 N 1.0972(7) 0.1068(6) 0.9888(5) 0.024(4) Uani 1 1 d . U
N54 N 1.1248(6) 0.0276(6) 0.9694(5) 0.022(4) Uani 1 1 d . U
N55 N 1.1118(7) -0.0130(6) 1.0258(6) 0.032(5) Uani 1 1 d . .
N56 N 1.0876(8) 0.0675(7) 1.0457(5) 0.032(5) Uani 1 1 d . .
N57 N 1.0074(6) 0.1664(5) 0.8614(5) 0.018(4) Uani 1 1 d . U
N58 N 1.0538(6) 0.1018(5) 0.8322(5) 0.017(4) Uani 1 1 d . U
N59 N 0.9818(6) 0.0376(6) 0.8497(5) 0.018(4) Uani 1 1 d . .
N60 N 0.9323(6) 0.1023(6) 0.8734(4) 0.016(4) Uani 1 1 d . .
N61 N 1.0824(7) 0.0495(6) 0.7857(5) 0.022(4) Uani 1 1 d . .
N62 N 1.0778(6) 0.0254(6) 0.7311(5) 0.022(4) Uani 1 1 d . .
N63 N 1.0039(6) -0.0408(6) 0.7447(4) 0.014(3) Uani 1 1 d . .
N64 N 1.0079(6) -0.0117(6) 0.7972(5) 0.018(4) Uani 1 1 d . U
N65 N 1.0483(6) 0.0269(6) 0.6721(5) 0.021(4) Uani 1 1 d . .
N66 N 0.9982(7) 0.0563(6) 0.6298(5) 0.021(4) Uani 1 1 d . .
N67 N 0.9230(7) -0.0051(6) 0.6426(5) 0.021(4) Uani 1 1 d . U
N68 N 0.9732(6) -0.0366(5) 0.6865(4) 0.014(3) Uani 1 1 d . U
N69 N 0.9287(7) 0.1186(5) 0.6061(5) 0.016(4) Uani 1 1 d . U
N70 N 0.8683(7) 0.1871(6) 0.6070(5) 0.020(4) Uani 1 1 d . U
N71 N 0.7953(6) 0.1247(6) 0.6220(5) 0.022(4) Uani 1 1 d . U
N72 N 0.8549(6) 0.0562(5) 0.6211(5) 0.017(3) Uani 1 1 d . U
N73 N 0.8185(6) 0.2572(6) 0.6339(5) 0.018(4) Uani 1 1 d . U
N74 N 0.7990(6) 0.3074(6) 0.6790(5) 0.021(4) Uani 1 1 d . U
N75 N 0.7196(6) 0.2484(5) 0.6929(5) 0.017(4) Uani 1 1 d . U
N76 N 0.7439(6) 0.1965(5) 0.6497(5) 0.018(4) Uani 1 1 d . U
N77 N 0.8030(7) 0.3308(7) 0.7377(6) 0.030(5) Uani 1 1 d . .
N78 N 0.8258(8) 0.3355(6) 0.7915(5) 0.030(5) Uani 1 1 d . .
N79 N 0.7514(7) 0.2713(6) 0.8035(5) 0.021(4) Uani 1 1 d . .
N80 N 0.7190(6) 0.2784(6) 0.7508(5) 0.017(4) Uani 1 1 d . U
N81 N 0.8825(7) 0.2978(6) 0.8382(5) 0.022(4) Uani 1 1 d . U
N82 N 0.9438(6) 0.2423(6) 0.8638(5) 0.019(4) Uani 1 1 d . U
N83 N 0.8683(6) 0.1790(5) 0.8711(5) 0.019(4) Uani 1 1 d . U
N84 N 0.8064(7) 0.2339(5) 0.8504(5) 0.019(4) Uani 1 1 d . U
O1 O 0.5295(6) -0.3035(5) 0.7608(4) 0.031(4) Uani 1 1 d . .
O2 O 0.7115(5) -0.2420(6) 0.8626(4) 0.027(4) Uani 1 1 d . U
O3 O 0.4251(6) -0.2732(6) 0.8229(4) 0.031(4) Uani 1 1 d . .
O4 O 0.6084(5) -0.2201(5) 0.9277(4) 0.024(3) Uani 1 1 d . U
O5 O 0.3684(6) -0.1400(6) 0.8378(5) 0.036(4) Uani 1 1 d . U
O6 O 0.5438(7) -0.0882(5) 0.9451(5) 0.032(4) Uani 1 1 d . .
O7 O 0.3906(8) 0.0018(6) 0.7994(5) 0.042(5) Uani 1 1 d . U
O8 O 0.5680(7) 0.0436(6) 0.9082(5) 0.037(4) Uani 1 1 d . .
O9 O 0.4850(6) 0.0460(6) 0.7295(4) 0.031(4) Uani 1 1 d . .
O10 O 0.6661(5) 0.0696(5) 0.8368(4) 0.022(3) Uani 1 1 d . .
O11 O 0.5763(7) -0.0465(6) 0.6916(5) 0.036(4) Uani 1 1 d . .
O12 O 0.7698(5) -0.0091(4) 0.7894(4) 0.020(3) Uani 1 1 d . U
O13 O 0.5922(7) -0.1946(7) 0.7063(5) 0.044(5) Uani 1 1 d . .
O14 O 0.7937(6) -0.1502(5) 0.8011(4) 0.025(4) Uani 1 1 d . .
O15 O 1.0479(6) -0.0407(5) 0.8992(4) 0.028(4) Uani 1 1 d . U
O16 O 1.0338(6) -0.1481(6) 1.0383(4) 0.028(4) Uani 1 1 d . .
O17 O 0.9121(5) -0.1122(5) 0.8716(4) 0.021(3) Uani 1 1 d . U
O18 O 0.9026(6) -0.2087(5) 1.0150(4) 0.026(3) Uani 1 1 d . .
O19 O 0.7738(5) -0.0613(4) 0.8771(4) 0.019(3) Uani 1 1 d . .
O20 O 0.7515(7) -0.1472(5) 1.0219(4) 0.030(4) Uani 1 1 d . .
O21 O 0.7414(6) 0.0709(5) 0.9124(4) 0.025(3) Uani 1 1 d . .
O22 O 0.7053(6) -0.0195(6) 1.0545(4) 0.026(3) Uani 1 1 d . U
O23 O 0.8291(8) 0.1863(6) 0.9456(5) 0.040(4) Uani 1 1 d . .
O24 O 0.7947(9) 0.0913(7) 1.0882(5) 0.052(5) Uani 1 1 d . .
O25 O 0.9781(8) 0.1917(7) 0.9551(6) 0.045(5) Uani 1 1 d . .
O26 O 0.9526(9) 0.0880(8) 1.0944(6) 0.057(6) Uani 1 1 d . .
O27 O 1.0829(6) 0.0878(5) 0.9327(5) 0.030(4) Uani 1 1 d . .
O28 O 1.0581(7) -0.0100(7) 1.0728(5) 0.038(4) Uani 1 1 d . .
O29 O 1.0672(6) 0.1907(5) 0.8172(4) 0.029(4) Uani 1 1 d . .
O30 O 0.8819(5) 0.0308(5) 0.8500(4) 0.020(3) Uani 1 1 d . U
O31 O 1.1088(6) 0.1093(6) 0.7428(4) 0.031(4) Uani 1 1 d . U
O32 O 0.9243(5) -0.0521(5) 0.7782(4) 0.018(3) Uani 1 1 d . U
O33 O 1.0641(6) 0.1139(5) 0.6541(4) 0.029(4) Uani 1 1 d . .
O34 O 0.8739(6) -0.0384(5) 0.6898(4) 0.031(4) Uani 1 1 d . .
O35 O 0.9629(5) 0.2057(5) 0.6119(4) 0.027(4) Uani 1 1 d . .
O36 O 0.7730(6) 0.0471(5) 0.6520(4) 0.029(4) Uani 1 1 d . .
O37 O 0.8899(6) 0.3087(6) 0.6569(4) 0.032(4) Uani 1 1 d . .
O38 O 0.6980(6) 0.1572(5) 0.6956(4) 0.024(3) Uani 1 1 d . .
O39 O 0.8959(6) 0.3517(5) 0.7511(5) 0.031(4) Uani 1 1 d . .
O40 O 0.6928(6) 0.2022(5) 0.7824(4) 0.026(3) Uani 1 1 d . .
O41 O 0.9781(6) 0.3041(5) 0.8236(4) 0.029(4) Uani 1 1 d . .
O42 O 0.7855(6) 0.1444(5) 0.8477(5) 0.031(4) Uani 1 1 d . .
C1 C 0.5709(7) -0.3098(6) 0.7773(6) 0.015(4) Uani 1 1 d . U
C2 C 0.6271(7) -0.3396(6) 0.8260(5) 0.013(4) Uani 1 1 d . U
H2 H 0.6322 -0.3782 0.8316 0.015 Uiso 1 1 calc R U
C3 C 0.6885(7) -0.2713(7) 0.8452(6) 0.016(4) Uani 1 1 d . U
C4 C 0.6672(7) -0.3215(6) 0.7965(5) 0.012(4) Uani 1 1 d . U
H4 H 0.6920 -0.3512 0.7888 0.015 Uiso 1 1 calc R U
C5 C 0.5176(7) -0.3471(7) 0.8277(6) 0.023(5) Uani 1 1 d . .
H5A H 0.4881 -0.3498 0.8104 0.027 Uiso 1 1 calc R U
H5B H 0.5237 -0.3832 0.8371 0.027 Uiso 1 1 calc R U
C6 C 0.6248(7) -0.3133(6) 0.8870(6) 0.018(5) Uani 1 1 d . .
H6A H 0.6213 -0.3519 0.8920 0.021 Uiso 1 1 calc R U
H6B H 0.6529 -0.2980 0.9025 0.021 Uiso 1 1 calc R U
C7 C 0.4525(8) -0.2792(8) 0.8496(7) 0.028(5) Uani 1 1 d . .
C8 C 0.4788(7) -0.2747(6) 0.9068(5) 0.012(4) Uani 1 1 d . U
H8 H 0.4563 -0.2946 0.9238 0.014 Uiso 1 1 calc R U
C9 C 0.5676(9) -0.2443(7) 0.9157(6) 0.025(5) Uani 1 1 d . .
C10 C 0.5177(7) -0.3141(6) 0.8882(5) 0.011(4) Uani 1 1 d . U
H10 H 0.5170 -0.3509 0.8978 0.013 Uiso 1 1 calc R U
C11 C 0.3892(7) -0.2248(6) 0.8840(6) 0.014(4) Uani 1 1 d . U
H11A H 0.3687 -0.2402 0.9032 0.017 Uiso 1 1 calc R U
H11B H 0.3654 -0.2292 0.8640 0.017 Uiso 1 1 calc R U
C12 C 0.4924(9) -0.1954(7) 0.9462(6) 0.024(5) Uani 1 1 d . U
H12A H 0.4624 -0.2116 0.9599 0.029 Uiso 1 1 calc R U
H12B H 0.5235 -0.1859 0.9614 0.029 Uiso 1 1 calc R U
C13 C 0.3840(8) -0.1300(8) 0.8661(8) 0.037(7) Uani 1 1 d . .
C14 C 0.4009(7) -0.0807(6) 0.9171(5) 0.013(4) Uani 1 1 d . U
H14 H 0.3693 -0.0658 0.9306 0.016 Uiso 1 1 calc R U
C15 C 0.4964(7) -0.0968(6) 0.9362(6) 0.015(4) Uani 1 1 d . U
C16 C 0.4108(8) -0.1420(6) 0.9235(6) 0.017(4) Uani 1 1 d . U
H16 H 0.3862 -0.1561 0.9416 0.021 Uiso 1 1 calc R U
C17 C 0.3632(8) -0.0332(8) 0.8662(7) 0.026(5) Uani 1 1 d . U
H17A H 0.3370 -0.0184 0.8830 0.032 Uiso 1 1 calc R U
H17B H 0.3411 -0.0434 0.8463 0.032 Uiso 1 1 calc R U
C18 C 0.4630(8) -0.0029(6) 0.9313(6) 0.017(4) Uani 1 1 d . U
H18A H 0.4293 0.0114 0.9427 0.020 Uiso 1 1 calc R U
H18B H 0.4956 0.0038 0.9461 0.020 Uiso 1 1 calc R U
C19 C 0.4124(7) 0.0222(7) 0.8232(6) 0.020(4) Uani 1 1 d . U
C20 C 0.4590(8) 0.0885(7) 0.8560(6) 0.020(5) Uani 1 1 d . .
H20 H 0.4456 0.1259 0.8596 0.024 Uiso 1 1 calc R U
C21 C 0.5261(8) 0.0508(6) 0.8935(6) 0.019(4) Uani 1 1 d . U
C22 C 0.4272(8) 0.0480(7) 0.8794(6) 0.020(5) Uani 1 1 d . .
H22 H 0.3972 0.0660 0.8927 0.024 Uiso 1 1 calc R U
C23 C 0.4523(7) 0.1010(8) 0.7903(6) 0.023(5) Uani 1 1 d . U
H23A H 0.4250 0.0888 0.7734 0.028 Uiso 1 1 calc R U
H23B H 0.4453 0.1393 0.7949 0.028 Uiso 1 1 calc R U
C24 C 0.5609(8) 0.1184(8) 0.8545(6) 0.023(5) Uani 1 1 d . U
H24A H 0.5923 0.1157 0.8705 0.027 Uiso 1 1 calc R U
H24B H 0.5465 0.1555 0.8555 0.027 Uiso 1 1 calc R U
C25 C 0.5183(7) 0.0700(7) 0.7472(6) 0.015(4) Uani 1 1 d . U
C26 C 0.6012(7) 0.1169(6) 0.7618(5) 0.013(4) Uani 1 1 d . U
H26 H 0.6147 0.1511 0.7518 0.016 Uiso 1 1 calc R U
C27 C 0.6341(8) 0.0868(8) 0.8150(6) 0.021(5) Uani 1 1 d . .
C28 C 0.5563(8) 0.1266(7) 0.7881(6) 0.017(4) Uani 1 1 d . U
H28 H 0.5460 0.1653 0.7894 0.020 Uiso 1 1 calc R U
C29 C 0.5981(8) 0.0648(7) 0.7062(6) 0.020(5) Uani 1 1 d . .
H29A H 0.6176 0.0957 0.6960 0.024 Uiso 1 1 calc R U
H29B H 0.5685 0.0532 0.6905 0.024 Uiso 1 1 calc R U
C30 C 0.7021(8) 0.0838(6) 0.7686(6) 0.020(5) Uani 1 1 d . .
H30A H 0.7280 0.0857 0.7878 0.024 Uiso 1 1 calc R U
H30B H 0.7102 0.1148 0.7540 0.024 Uiso 1 1 calc R U
C31 C 0.6213(6) -0.0324(6) 0.6991(5) 0.009(3) Uani 1 1 d . U
C32 C 0.7238(7) -0.0296(6) 0.7070(6) 0.018(5) Uani 1 1 d . U
H32 H 0.7504 -0.0287 0.6877 0.022 Uiso 1 1 calc R U
C33 C 0.7451(7) -0.0067(7) 0.7616(6) 0.017(4) Uani 1 1 d . U
C34 C 0.6968(7) 0.0277(6) 0.7141(6) 0.017(4) Uani 1 1 d . U
H34 H 0.7126 0.0561 0.6993 0.020 Uiso 1 1 calc R U
C35 C 0.6771(9) -0.1154(7) 0.6845(6) 0.024(4) Uani 1 1 d . U
H35A H 0.6433 -0.1234 0.6711 0.028 Uiso 1 1 calc R U
H35B H 0.7100 -0.1167 0.6694 0.028 Uiso 1 1 calc R U
C36 C 0.7902(7) -0.0882(6) 0.7381(5) 0.010(3) Uani 1 1 d . U
H36A H 0.8170 -0.0807 0.7564 0.012 Uiso 1 1 calc R U
H36B H 0.8117 -0.0898 0.7170 0.012 Uiso 1 1 calc R U
C37 C 0.6429(10) -0.1957(8) 0.7159(6) 0.028(5) Uani 1 1 d . .
C38 C 0.7279(7) -0.2261(6) 0.7354(5) 0.013(4) Uani 1 1 d . U
H38 H 0.7509 -0.2551 0.7251 0.016 Uiso 1 1 calc R U
C39 C 0.7697(7) -0.1670(7) 0.7745(6) 0.016(4) Uani 1 1 d . .
C40 C 0.7382(8) -0.1726(7) 0.7184(6) 0.024(5) Uani 1 1 d . U
H40 H 0.7627 -0.1763 0.6983 0.029 Uiso 1 1 calc R U
C41 C 0.6439(9) -0.2901(7) 0.7350(6) 0.025(5) Uani 1 1 d . .
H41A H 0.6709 -0.3170 0.7267 0.030 Uiso 1 1 calc R U
H41B H 0.6105 -0.2912 0.7204 0.030 Uiso 1 1 calc R U
C42 C 0.7519(6) -0.2603(6) 0.7962(5) 0.010(3) Uani 1 1 d . U
H42A H 0.7703 -0.2912 0.7853 0.012 Uiso 1 1 calc R U
H42B H 0.7769 -0.2475 0.8142 0.012 Uiso 1 1 calc R U
C43 C 1.0662(8) -0.0719(7) 0.9223(6) 0.023(5) Uani 1 1 d . U
C44 C 1.0778(7) -0.1511(6) 0.9525(5) 0.013(4) Uani 1 1 d . U
H44 H 1.1005 -0.1820 0.9442 0.016 Uiso 1 1 calc R U
C45 C 1.0570(9) -0.1396(8) 1.0095(7) 0.028(5) Uani 1 1 d . .
C46 C 1.1153(8) -0.1075(8) 0.9667(6) 0.022(5) Uani 1 1 d . .
H46 H 1.1558 -0.1175 0.9650 0.027 Uiso 1 1 calc R U
C47 C 1.0144(7) -0.1520(7) 0.9000(6) 0.019(5) Uani 1 1 d . .
H47A H 1.0340 -0.1848 0.8926 0.022 Uiso 1 1 calc R U
H47B H 1.0114 -0.1279 0.8805 0.022 Uiso 1 1 calc R U
C48 C 1.0099(7) -0.2161(7) 0.9818(6) 0.017(4) Uani 1 1 d . .
H48A H 1.0038 -0.2264 1.0054 0.020 Uiso 1 1 calc R U
H48B H 1.0319 -0.2448 0.9710 0.020 Uiso 1 1 calc R U
C49 C 0.9120(6) -0.1488(6) 0.8936(5) 0.007(3) Uani 1 1 d . U
C50 C 0.8801(7) -0.2185(6) 0.9268(5) 0.013(4) Uani 1 1 d . U
H50 H 0.8675 -0.2547 0.9192 0.016 Uiso 1 1 calc R U
C51 C 0.9046(7) -0.2081(7) 0.9840(6) 0.019(4) Uani 1 1 d . U
C52 C 0.9443(6) -0.2164(6) 0.9293(5) 0.007(3) Uani 1 1 d . U
H52 H 0.9627 -0.2484 0.9191 0.009 Uiso 1 1 calc R U
C53 C 0.8106(7) -0.1710(7) 0.8879(5) 0.014(4) Uani 1 1 d . .
H53A H 0.8146 -0.1521 0.8663 0.017 Uiso 1 1 calc R U
H53B H 0.7950 -0.2068 0.8831 0.017 Uiso 1 1 calc R U
C54 C 0.8032(7) -0.2191(6) 0.9703(6) 0.014(4) Uani 1 1 d . .
H54A H 0.8028 -0.2293 0.9941 0.017 Uiso 1 1 calc R U
H54B H 0.7900 -0.2502 0.9572 0.017 Uiso 1 1 calc R U
C55 C 0.7510(7) -0.0890(6) 0.8994(6) 0.015(4) Uani 1 1 d . .
C56 C 0.6910(7) -0.1219(6) 0.9413(5) 0.012(4) Uani 1 1 d . U
H56 H 0.6517 -0.1331 0.9361 0.014 Uiso 1 1 calc R U
C57 C 0.7398(7) -0.1457(6) 0.9907(6) 0.014(4) Uani 1 1 d . U
C58 C 0.7351(6) -0.1666(6) 0.9336(5) 0.013(4) Uani 1 1 d . U
H58 H 0.7166 -0.2000 0.9255 0.015 Uiso 1 1 calc R U
C59 C 0.6739(7) -0.0287(6) 0.9170(5) 0.014(4) Uani 1 1 d . U
H59A H 0.6799 -0.0126 0.8947 0.017 Uiso 1 1 calc R U
H59B H 0.6341 -0.0398 0.9185 0.017 Uiso 1 1 calc R U
C60 C 0.6598(7) -0.0821(6) 0.9981(6) 0.016(4) Uani 1 1 d . .
H60A H 0.6586 -0.0968 1.0210 0.020 Uiso 1 1 calc R U
H60B H 0.6223 -0.0868 0.9880 0.020 Uiso 1 1 calc R U
C61 C 0.7135(8) 0.0579(7) 0.9357(6) 0.019(4) Uani 1 1 d . U
C62 C 0.6637(7) 0.0690(7) 0.9868(6) 0.019(5) Uani 1 1 d . .
H62 H 0.6289 0.0911 0.9888 0.023 Uiso 1 1 calc R U
C63 C 0.6911(8) 0.0012(7) 1.0272(7) 0.028(6) Uani 1 1 d . .
C64 C 0.6499(7) 0.0111(6) 0.9721(5) 0.013(4) Uani 1 1 d . U
H64 H 0.6092 0.0052 0.9675 0.015 Uiso 1 1 calc R U
C65 C 0.7150(8) 0.1481(7) 0.9620(6) 0.026(5) Uani 1 1 d . .
H65A H 0.6810 0.1690 0.9675 0.031 Uiso 1 1 calc R U
H65B H 0.7268 0.1579 0.9391 0.031 Uiso 1 1 calc R U
C66 C 0.6947(8) 0.0975(7) 1.0449(6) 0.024(5) Uani 1 1 d . U
H66A H 0.6925 0.0818 1.0676 0.028 Uiso 1 1 calc R U
H66B H 0.6623 0.1218 1.0422 0.028 Uiso 1 1 calc R U
C67 C 0.8094(10) 0.1843(8) 0.9744(9) 0.039(7) Uani 1 1 d . .
C68 C 0.8059(9) 0.2025(8) 1.0309(7) 0.032(6) Uani 1 1 d . .
H68 H 0.7987 0.2388 1.0405 0.038 Uiso 1 1 calc R U
C69 C 0.7889(10) 0.1250(9) 1.0647(8) 0.037(6) Uani 1 1 d . U
C70 C 0.7532(10) 0.1763(7) 1.0217(6) 0.028(5) Uani 1 1 d . .
H70 H 0.7210 0.2013 1.0248 0.034 Uiso 1 1 calc R U
C71 C 0.8888(9) 0.2380(8) 0.9989(7) 0.032(6) Uani 1 1 d . U
H71A H 0.8859 0.2705 1.0129 0.039 Uiso 1 1 calc R U
H71B H 0.8919 0.2493 0.9753 0.039 Uiso 1 1 calc R U
C72 C 0.8778(10) 0.1737(10) 1.0802(8) 0.047(8) Uani 1 1 d . .
H72A H 0.8775 0.2109 1.0885 0.056 Uiso 1 1 calc R U
H72B H 0.8740 0.1497 1.0997 0.056 Uiso 1 1 calc R U
C73 C 0.9802(9) 0.1902(9) 0.9844(10) 0.044(8) Uani 1 1 d . .
C74 C 1.0198(10) 0.1814(9) 1.0383(7) 0.038(6) Uani 1 1 d . U
H74 H 1.0486 0.2078 1.0458 0.045 Uiso 1 1 calc R U
C75 C 0.9686(11) 0.1258(14) 1.0749(9) 0.060(10) Uani 1 1 d . .
C76 C 0.9589(9) 0.2046(8) 1.0421(7) 0.032(6) Uani 1 1 d . .
H76 H 0.9586 0.2407 1.0527 0.038 Uiso 1 1 calc R U
C77 C 1.0808(9) 0.1643(8) 0.9878(8) 0.037(7) Uani 1 1 d . .
H77A H 1.1082 0.1858 1.0006 0.044 Uiso 1 1 calc R U
H77B H 1.0809 0.1771 0.9645 0.044 Uiso 1 1 calc R U
C78 C 1.0685(10) 0.1049(10) 1.0712(7) 0.042(6) Uani 1 1 d . U
H78A H 1.0614 0.0853 1.0922 0.050 Uiso 1 1 calc R U
H78B H 1.0984 0.1315 1.0755 0.050 Uiso 1 1 calc R U
C79 C 1.1012(10) 0.0766(8) 0.9599(8) 0.038(7) Uani 1 1 d . .
C80 C 1.1444(8) 0.0239(9) 1.0042(6) 0.028(5) Uani 1 1 d . .
H80 H 1.1857 0.0179 1.0059 0.033 Uiso 1 1 calc R U
C81 C 1.0827(9) 0.0098(7) 1.0501(7) 0.032(6) Uani 1 1 d . U
C82 C 1.1257(8) 0.0814(8) 1.0182(6) 0.024(5) Uani 1 1 d . U
H82 H 1.1584 0.1029 1.0260 0.028 Uiso 1 1 calc R U
C83 C 1.1395(7) -0.0140(7) 0.9443(6) 0.019(4) Uani 1 1 d . .
H83A H 1.1370 0.0016 0.9216 0.023 Uiso 1 1 calc R U
H83B H 1.1787 -0.0255 0.9479 0.023 Uiso 1 1 calc R U
C84 C 1.1273(9) -0.0714(8) 1.0257(7) 0.029(5) Uani 1 1 d . U
H84A H 1.1678 -0.0748 1.0209 0.034 Uiso 1 1 calc R U
H84B H 1.1206 -0.0863 1.0482 0.034 Uiso 1 1 calc R U
C85 C 1.0468(7) 0.1579(6) 0.8364(6) 0.017(4) Uani 1 1 d . U
C86 C 1.0250(7) 0.0736(6) 0.8602(6) 0.018(5) Uani 1 1 d . .
H86 H 1.0523 0.0559 0.8756 0.021 Uiso 1 1 calc R U
C87 C 0.9275(8) 0.0563(7) 0.8560(6) 0.019(5) Uani 1 1 d . U
C88 C 0.9914(8) 0.1169(7) 0.8780(6) 0.020(5) Uani 1 1 d . U
H88 H 1.0011 0.1182 0.9022 0.023 Uiso 1 1 calc R U
C89 C 1.0996(8) 0.0805(8) 0.8149(6) 0.024(5) Uani 1 1 d . .
H89A H 1.1214 0.0573 0.8302 0.028 Uiso 1 1 calc R U
H89B H 1.1244 0.1100 0.8076 0.028 Uiso 1 1 calc R U
C90 C 0.9940(8) -0.0141(6) 0.8347(5) 0.015(4) Uani 1 1 d . .
H90A H 0.9611 -0.0378 0.8378 0.018 Uiso 1 1 calc R U
H90B H 1.0260 -0.0304 0.8466 0.018 Uiso 1 1 calc R U
C91 C 1.0932(8) 0.0651(8) 0.7523(6) 0.024(5) Uani 1 1 d . U
C92 C 1.0616(6) -0.0246(6) 0.7487(5) 0.006(3) Uani 1 1 d . U
H92 H 1.0882 -0.0545 0.7438 0.007 Uiso 1 1 calc R U
C93 C 0.9729(7) -0.0380(6) 0.7742(5) 0.013(4) Uani 1 1 d . U
C94 C 1.0644(7) -0.0069(6) 0.7863(6) 0.014(4) Uani 1 1 d . U
H94 H 1.0904 -0.0298 0.7997 0.017 Uiso 1 1 calc R U
C95 C 1.0953(7) 0.0228(7) 0.6950(5) 0.016(4) Uani 1 1 d . U
H95A H 1.1220 0.0521 0.6904 0.019 Uiso 1 1 calc R U
H95B H 1.1150 -0.0114 0.6910 0.019 Uiso 1 1 calc R U
C96 C 0.9822(8) -0.0704(7) 0.7161(6) 0.022(4) Uani 1 1 d . U
H96A H 0.9462 -0.0873 0.7224 0.026 Uiso 1 1 calc R U
H96B H 1.0088 -0.0993 0.7103 0.026 Uiso 1 1 calc R U
C97 C 1.0386(9) 0.0694(8) 0.6522(6) 0.029(5) Uani 1 1 d . U
C98 C 0.9800(8) 0.0030(7) 0.6325(7) 0.025(5) Uani 1 1 d . .
H98 H 0.9883 -0.0172 0.6115 0.030 Uiso 1 1 calc R U
C99 C 0.9176(7) -0.0266(7) 0.6772(6) 0.017(4) Uani 1 1 d . U
C100 C 1.0148(7) -0.0216(7) 0.6637(6) 0.017(4) Uani 1 1 d . U
H100 H 1.0390 -0.0523 0.6569 0.020 Uiso 1 1 calc R U
C101 C 0.9838(8) 0.0922(7) 0.6020(6) 0.019(5) Uani 1 1 d . .
H10A H 0.9836 0.0715 0.5809 0.022 Uiso 1 1 calc R U
H10B H 1.0131 0.1200 0.6000 0.022 Uiso 1 1 calc R U
C102 C 0.8746(8) 0.0014(7) 0.6222(7) 0.031(6) Uani 1 1 d . .
H10C H 0.8442 -0.0218 0.6308 0.038 Uiso 1 1 calc R U
H10D H 0.8835 -0.0105 0.5992 0.038 Uiso 1 1 calc R U
C103 C 0.9225(8) 0.1741(7) 0.6077(6) 0.021(5) Uani 1 1 d . .
C104 C 0.8334(7) 0.1403(7) 0.5957(6) 0.015(4) Uani 1 1 d . .
H104 H 0.8149 0.1456 0.5736 0.018 Uiso 1 1 calc R U
C105 C 0.8040(9) 0.0726(7) 0.6327(6) 0.024(5) Uani 1 1 d . U
C106 C 0.8778(7) 0.0937(7) 0.5961(6) 0.015(4) Uani 1 1 d . U
H106 H 0.8814 0.0765 0.5737 0.018 Uiso 1 1 calc R U
C107 C 0.8485(9) 0.2396(7) 0.6032(7) 0.030(6) Uani 1 1 d . U
H10E H 0.8228 0.2413 0.5838 0.037 Uiso 1 1 calc R U
H10F H 0.8805 0.2638 0.5988 0.037 Uiso 1 1 calc R U
C108 C 0.7392(7) 0.1508(7) 0.6263(6) 0.018(4) Uani 1 1 d . U
H10G H 0.7254 0.1635 0.6044 0.022 Uiso 1 1 calc R U
H10H H 0.7120 0.1245 0.6351 0.022 Uiso 1 1 calc R U
C109 C 0.8419(7) 0.2931(7) 0.6574(6) 0.018(4) Uani 1 1 d . U
C110 C 0.7445(7) 0.2837(7) 0.6680(6) 0.022(5) Uani 1 1 d . U
H110 H 0.7175 0.3121 0.6610 0.027 Uiso 1 1 calc R U
C111 C 0.7186(6) 0.1971(7) 0.6807(6) 0.015(4) Uani 1 1 d . U
C112 C 0.7603(7) 0.2494(6) 0.6397(6) 0.016(4) Uani 1 1 d . U
H112 H 0.7386 0.2602 0.6194 0.019 Uiso 1 1 calc R U
C113 C 0.8070(9) 0.3507(8) 0.7031(6) 0.023(5) Uani 1 1 d . .
H11C H 0.7781 0.3785 0.6994 0.028 Uiso 1 1 calc R U
H11D H 0.8442 0.3672 0.6996 0.028 Uiso 1 1 calc R U
C114 C 0.6853(7) 0.2671(7) 0.7214(5) 0.014(4) Uani 1 1 d . U
H11E H 0.6649 0.2998 0.7147 0.017 Uiso 1 1 calc R U
H11F H 0.6572 0.2394 0.7270 0.017 Uiso 1 1 calc R U
C115 C 0.8485(7) 0.3399(6) 0.7577(6) 0.016(4) Uani 1 1 d . U
C116 C 0.7698(8) 0.3263(6) 0.7937(6) 0.016(4) Uani 1 1 d . U
H116 H 0.7508 0.3541 0.8076 0.020 Uiso 1 1 calc R U
C117 C 0.7211(8) 0.2472(7) 0.7793(7) 0.025(5) Uani 1 1 d . U
C118 C 0.7498(8) 0.3299(7) 0.7539(6) 0.020(5) Uani 1 1 d . U
H118 H 0.7261 0.3619 0.7489 0.024 Uiso 1 1 calc R U
C119 C 0.8634(8) 0.3472(7) 0.8215(6) 0.021(5) Uani 1 1 d . U
H11G H 0.8965 0.3678 0.8140 0.026 Uiso 1 1 calc R U
H11H H 0.8426 0.3694 0.8377 0.026 Uiso 1 1 calc R U
C120 C 0.7500(8) 0.2530(7) 0.8385(6) 0.023(5) Uani 1 1 d . U
H12C H 0.7225 0.2236 0.8406 0.028 Uiso 1 1 calc R U
H12D H 0.7373 0.2828 0.8529 0.028 Uiso 1 1 calc R U
C121 C 0.9379(7) 0.2841(6) 0.8395(5) 0.012(4) Uani 1 1 d . .
C122 C 0.8920(8) 0.2315(7) 0.8809(6) 0.022(5) Uani 1 1 d . .
H122 H 0.8943 0.2368 0.9056 0.026 Uiso 1 1 calc R U
C123 C 0.8174(8) 0.1824(7) 0.8551(6) 0.021(5) Uani 1 1 d . .
C124 C 0.8485(8) 0.2711(7) 0.8628(6) 0.024(5) Uani 1 1 d . .
H124 H 0.8319 0.2970 0.8790 0.029 Uiso 1 1 calc R U
C125 C 0.9962(7) 0.2213(6) 0.8722(6) 0.016(4) Uani 1 1 d . U
H12E H 1.0004 0.2229 0.8967 0.020 Uiso 1 1 calc R U
H12F H 1.0253 0.2447 0.8624 0.020 Uiso 1 1 calc R U
C126 C 0.8860(8) 0.1296(7) 0.8900(7) 0.027(6) Uani 1 1 d . .
H12G H 0.8976 0.1398 0.9128 0.032 Uiso 1 1 calc R U
H12H H 0.8538 0.1049 0.8919 0.032 Uiso 1 1 calc R U
C127 C 0.8403(8) 0.9725(9) 0.0828(6) 0.029(5) Uani 1 1 d . .
H12M H 0.8229 1.0080 0.0797 0.034 Uiso 1 1 calc R U
H12N H 0.8114 0.9446 0.0794 0.034 Uiso 1 1 calc R U
C128 C 0.8656(10) 0.9679(9) 0.1167(7) 0.038(6) Uani 1 1 d . .
H12I H 0.8368 0.9590 0.1336 0.046 Uiso 1 1 calc R U
H12J H 0.8844 1.0016 0.1232 0.046 Uiso 1 1 calc R U
C129 C 0.9084(10) 0.9223(10) 0.1130(8) 0.042(6) Uani 1 1 d . U
H12K H 0.8897 0.8870 0.1123 0.050 Uiso 1 1 calc R U
H12L H 0.9361 0.9226 0.1314 0.050 Uiso 1 1 calc R U
C130 C 0.9357(11) 0.9364(10) 0.0791(7) 0.044(7) Uani 1 1 d . .
H13A H 0.9486 0.9037 0.0676 0.053 Uiso 1 1 calc R U
H13B H 0.9682 0.9604 0.0824 0.053 Uiso 1 1 calc R U
C131 C 0.8947(7) 0.9796(7) 0.0275(7) 0.023(5) Uani 1 1 d . .
C132 C 0.8467(8) 1.0073(8) 0.0089(7) 0.030(6) Uani 1 1 d . .
H132 H 0.8141 1.0143 0.0241 0.036 Uiso 1 1 calc R U
C133 C 0.8313(9) 0.9687(9) -0.0186(7) 0.035(6) Uani 1 1 d . .
H13C H 0.8000 0.9838 -0.0317 0.041 Uiso 1 1 calc R U
H13D H 0.8180 0.9349 -0.0084 0.041 Uiso 1 1 calc R U
C134 C 0.8801(10) 0.9565(9) -0.0419(7) 0.036(6) Uani 1 1 d . .
H134 H 0.8676 0.9312 -0.0598 0.044 Uiso 1 1 calc R U
C135 C 0.9289(12) 0.9308(8) -0.0215(8) 0.044(7) Uani 1 1 d . .
H13E H 0.9165 0.8961 -0.0123 0.052 Uiso 1 1 calc R U
H13F H 0.9613 0.9243 -0.0364 0.052 Uiso 1 1 calc R U
C136 C 0.9459(8) 0.9665(8) 0.0061(7) 0.030(6) Uani 1 1 d . .
H136 H 0.9751 0.9487 0.0200 0.036 Uiso 1 1 calc R U
C137 C 0.8707(11) 1.0602(9) -0.0055(8) 0.043(7) Uani 1 1 d . .
H13G H 0.8410 1.0792 -0.0181 0.051 Uiso 1 1 calc R U
H13H H 0.8831 1.0835 0.0130 0.051 Uiso 1 1 calc R U
C138 C 0.9006(10) 1.0091(8) -0.0579(6) 0.028(5) Uani 1 1 d . U
H13I H 0.8698 1.0258 -0.0708 0.033 Uiso 1 1 calc R U
H13J H 0.9320 1.0018 -0.0734 0.033 Uiso 1 1 calc R U
C139 C 0.9677(12) 1.0235(9) -0.0059(7) 0.038(6) Uani 1 1 d . .
H13K H 0.9746 1.0468 0.0136 0.046 Uiso 1 1 calc R U
H13L H 1.0032 1.0197 -0.0185 0.046 Uiso 1 1 calc R U
C140 C 0.9208(10) 1.0486(7) -0.0290(8) 0.037(6) Uani 1 1 d . U
H140 H 0.9346 1.0828 -0.0390 0.044 Uiso 1 1 calc R U
N85 N 0.8889(6) 0.9648(6) 0.0587(5) 0.019(4) Uani 1 1 d . U
C141 C 0.5256(14) 0.2676(12) 0.3165(8) 0.056(8) Uani 1 1 d . U
H14A H 0.5411 0.3016 0.3251 0.067 Uiso 1 1 calc R U
H14B H 0.4969 0.2542 0.3323 0.067 Uiso 1 1 calc R U
C142 C 0.572(2) 0.2261(16) 0.3111(10) 0.095(13) Uani 1 1 d D U
H14C H 0.6077 0.2386 0.3213 0.114 Uiso 1 1 calc R U
H14D H 0.5617 0.1916 0.3215 0.114 Uiso 1 1 calc R U
C143 C 0.5789(19) 0.220(2) 0.2737(10) 0.113(16) Uani 1 1 d D U
H14E H 0.5830 0.1813 0.2685 0.135 Uiso 1 1 calc R U
H14F H 0.6137 0.2380 0.2667 0.135 Uiso 1 1 calc R U
C144 C 0.5296(15) 0.2424(17) 0.2535(10) 0.092(13) Uani 1 1 d D U
H14G H 0.5429 0.2647 0.2347 0.111 Uiso 1 1 calc R U
H14H H 0.5054 0.2135 0.2447 0.111 Uiso 1 1 calc R U
C145 C 0.4582(9) 0.3046(8) 0.2724(6) 0.028(5) Uani 1 1 d . U
C146 C 0.4259(12) 0.3393(12) 0.2977(9) 0.058(9) Uani 1 1 d . .
H146 H 0.4380 0.3289 0.3207 0.069 Uiso 1 1 calc R U
C147 C 0.3673(14) 0.3208(17) 0.2928(13) 0.100(17) Uani 1 1 d . .
H14I H 0.3435 0.3356 0.3108 0.120 Uiso 1 1 calc R U
H14J H 0.3663 0.2813 0.2946 0.120 Uiso 1 1 calc R U
C148 C 0.3437(12) 0.3370(12) 0.2597(9) 0.053(8) Uani 1 1 d . .
H148 H 0.3032 0.3268 0.2589 0.063 Uiso 1 1 calc R U
C149 C 0.3768(15) 0.3041(13) 0.2323(11) 0.079(11) Uani 1 1 d . U
H14K H 0.3714 0.2652 0.2357 0.095 Uiso 1 1 calc R U
H14L H 0.3637 0.3136 0.2097 0.095 Uiso 1 1 calc R U
C150 C 0.4403(17) 0.3197(15) 0.2369(10) 0.076(11) Uani 1 1 d . U
H150 H 0.4638 0.3000 0.2203 0.091 Uiso 1 1 calc R U
C151 C 0.438(2) 0.3971(13) 0.2931(14) 0.104(16) Uani 1 1 d . .
H15A H 0.4790 0.4041 0.2927 0.124 Uiso 1 1 calc R U
H15B H 0.4204 0.4191 0.3107 0.124 Uiso 1 1 calc R U
C152 C 0.3493(11) 0.3937(11) 0.2504(8) 0.045(7) Uani 1 1 d . .
H15C H 0.3384 0.3990 0.2268 0.054 Uiso 1 1 calc R U
H15D H 0.3251 0.4162 0.2646 0.054 Uiso 1 1 calc R U
C153 C 0.4459(13) 0.3787(13) 0.2316(10) 0.065(9) Uani 1 1 d . U
H15E H 0.4852 0.3897 0.2353 0.078 Uiso 1 1 calc R U
H15F H 0.4356 0.3877 0.2083 0.078 Uiso 1 1 calc R U
C154 C 0.4083(11) 0.4075(10) 0.2553(9) 0.053(9) Uani 1 1 d . .
H154 H 0.4121 0.4465 0.2503 0.063 Uiso 1 1 calc R U
N86 N 0.4994(9) 0.2753(8) 0.2793(6) 0.039(5) Uani 1 1 d . U
O148 O 0.3736(13) 0.0433(10) 0.1207(7) 0.085(8) Uani 1 1 d . .
O176 O 0.5357(9) 0.6285(7) 0.1956(5) 0.054(5) Uani 1 1 d . .
O186 O 0.5318(11) 0.8686(8) 0.0214(6) 0.075(7) Uani 1 1 d . .
O190 O 0.6475(7) 0.3573(8) 0.1162(6) 0.052(5) Uani 1 1 d . .
O192 O 0.6026(15) 0.2065(11) 0.0453(11) 0.129(13) Uani 1 1 d . U
O194 O 0.6780(13) 0.2765(9) 0.0754(7) 0.087(8) Uani 1 1 d . U
O203 O 0.1349(11) 0.9526(10) 0.2188(6) 0.076(7) Uani 1 1 d . .
O210 O 0.4175(15) 0.1411(11) 0.0905(8) 0.110(11) Uani 1 1 d . .
O224 O 0.0955(12) 0.3155(10) 0.8110(9) 0.099(10) Uani 1 1 d . .
O225 O 0.5389(15) 0.1314(10) 0.0846(7) 0.099(10) Uani 1 1 d . .
O232 O 0.1757(10) 0.2334(11) 0.8189(8) 0.088(8) Uani 1 1 d . .
O233 O 0.456(2) 0.1448(18) 0.9298(13) 0.184(19) Uani 1 1 d . U
O234 O 0.4943(11) 0.9857(15) 0.6465(8) 0.111(11) Uani 1 1 d . U
O236 O 0.3192(10) 0.1060(10) 0.8380(8) 0.088(9) Uani 1 1 d . .
O237 O 0.6694(11) 0.1791(9) 0.8864(8) 0.088(9) Uani 1 1 d . .
O239 O 0.3053(19) 0.0321(15) 0.0404(13) 0.173(19) Uani 1 1 d . .
O242 O 0.5513(15) 0.7305(12) 0.6632(8) 0.114(11) Uani 1 1 d . .
O246 O 0.2844(15) 0.0423(16) 0.1620(10) 0.142(15) Uani 1 1 d . .
O252 O 0.710(2) 0.1223(13) 0.1367(10) 0.157(18) Uani 1 1 d . .
O259 O 0.3999(13) 0.9777(12) 0.0654(9) 0.112(11) Uani 1 1 d . .
O264 O 0.4565(14) 0.1327(10) 0.9994(9) 0.106(11) Uani 1 1 d . .
O270 O 0.2000(16) 0.9284(11) 0.1027(7) 0.106(11) Uani 1 1 d . .
O271 O 0.2104(13) 0.1540(12) 0.7662(8) 0.103(10) Uani 1 1 d . .
O274 O 0.755(2) 0.593(3) 0.8310(15) 0.28(4) Uani 1 1 d . .
O279 O 0.8397(15) 0.6739(14) 0.8651(10) 0.134(14) Uani 1 1 d . .

loop_
_atom_site_aniso_label
_atom_site_aniso_U_11
_atom_site_aniso_U_22
_atom_site_aniso_U_33
_atom_site_aniso_U_23
_atom_site_aniso_U_13
_atom_site_aniso_U_12
K1 0.0153(17) 0.0249(17) 0.020(3) 0.009(2) -0.0037(18) -0.0062(14)
K2 0.0201(17) 0.0204(16) 0.017(3) 0.0061(19) -0.0061(18) -0.0060(14)
I1 0.0532(10) 0.0685(10) 0.0363(12) 0.0122(10) 0.0147(9) 0.0161(8)
I2 0.147(3) 0.0550(11) 0.118(3) -0.0074(16) 0.026(2) -0.0191(14)
I3 0.142(3) 0.0658(13) 0.165(4) 0.0094(19) -0.052(3) -0.0395(16)
N1 0.020(5) 0.017(5) 0.010(6) -0.001(5) -0.002(5) -0.001(4)
N2 0.032(9) 0.031(8) 0.036(15) -0.002(9) 0.006(10) -0.012(7)
N3 0.018(6) 0.027(7) 0.016(9) -0.005(7) 0.001(7) -0.015(6)
N4 0.026(8) 0.017(6) 0.019(12) -0.007(8) 0.005(8) -0.007(6)
N5 0.014(4) 0.018(4) 0.014(5) 0.000(4) -0.006(4) 0.001(3)
N6 0.004(5) 0.027(6) 0.014(9) -0.005(7) -0.002(6) 0.006(5)
N7 0.016(7) 0.020(6) 0.013(10) -0.003(7) -0.009(7) 0.001(5)
N8 0.009(6) 0.013(5) 0.013(9) 0.001(6) -0.009(6) -0.002(5)
N9 0.024(7) 0.008(5) 0.025(9) 0.000(7) -0.005(7) -0.008(5)
N10 0.012(6) 0.028(7) 0.016(10) 0.008(8) 0.007(7) 0.000(5)
N11 0.025(8) 0.018(7) 0.024(11) 0.000(8) 0.001(8) 0.009(6)
N12 0.021(6) 0.005(5) 0.015(8) 0.004(6) -0.009(6) 0.003(5)
N13 0.036(9) 0.020(7) 0.037(13) 0.001(9) 0.019(9) -0.012(6)
N14 0.030(9) 0.025(8) 0.037(14) 0.011(9) -0.005(9) 0.002(7)
N15 0.024(8) 0.028(8) 0.027(13) 0.006(9) -0.012(8) 0.003(6)
N16 0.018(7) 0.019(6) 0.040(13) 0.013(8) -0.004(8) 0.013(6)
N17 0.041(10) 0.028(8) 0.017(11) 0.001(8) 0.009(9) -0.006(7)
N18 0.011(7) 0.023(7) 0.025(11) -0.001(8) -0.009(7) 0.000(5)
N19 0.018(8) 0.014(6) 0.038(14) 0.003(8) -0.004(8) -0.004(6)
N20 0.017(7) 0.025(7) 0.016(11) -0.013(8) -0.014(7) 0.013(6)
N21 0.011(7) 0.026(7) 0.016(10) -0.011(8) 0.002(7) 0.000(6)
N22 0.015(7) 0.012(6) 0.021(11) 0.002(7) -0.011(7) -0.004(5)
N23 0.017(7) 0.012(6) 0.020(10) -0.010(7) -0.001(7) -0.003(5)
N24 0.032(8) 0.028(7) 0.003(9) -0.003(7) -0.004(7) 0.002(6)
N25 0.015(7) 0.031(8) 0.023(12) 0.002(9) 0.002(8) -0.010(6)
N26 0.018(8) 0.019(7) 0.033(13) -0.007(8) 0.007(8) -0.012(6)
N27 0.004(6) 0.018(6) 0.023(11) 0.008(7) 0.001(6) -0.001(5)
N28 0.026(8) 0.014(6) 0.013(11) -0.002(7) -0.004(8) -0.005(6)
N29 0.018(7) 0.015(6) 0.015(10) 0.009(7) 0.006(7) 0.000(5)
N30 0.016(7) 0.016(6) 0.022(12) 0.009(7) -0.001(7) 0.004(5)
N31 0.014(6) 0.017(6) 0.011(9) -0.003(6) -0.008(6) -0.003(5)
N32 0.021(7) 0.030(7) 0.010(9) 0.003(7) 0.009(7) -0.007(6)
N33 0.011(6) 0.009(5) 0.020(9) 0.008(6) -0.002(6) 0.002(5)
N34 0.018(6) 0.016(6) 0.012(9) 0.008(6) 0.009(6) -0.001(5)
N35 0.009(7) 0.017(6) 0.032(12) -0.004(7) 0.005(7) 0.006(5)
N36 0.025(8) 0.022(7) 0.031(13) -0.008(8) 0.000(9) 0.008(6)
N37 0.009(4) 0.007(4) 0.008(5) 0.004(3) 0.003(3) -0.003(3)
N38 0.005(5) 0.010(5) 0.010(8) 0.001(6) -0.004(6) 0.000(4)
N39 0.018(7) 0.027(7) 0.009(10) 0.007(7) 0.002(7) -0.001(6)
N40 0.015(7) 0.026(7) 0.001(9) 0.004(7) 0.000(7) 0.008(6)
N41 0.016(7) 0.016(6) 0.030(12) 0.006(8) -0.007(7) -0.009(5)
N42 0.038(9) 0.015(7) 0.031(14) -0.004(8) 0.018(9) -0.005(6)
N43 0.039(9) 0.015(6) 0.009(10) -0.007(7) 0.015(8) -0.005(6)
N44 0.025(8) 0.015(7) 0.033(12) 0.013(8) -0.002(8) -0.004(6)
N45 0.020(7) 0.018(6) 0.036(12) -0.012(8) 0.006(8) 0.005(6)
N46 0.025(9) 0.056(11) 0.035(15) -0.023(11) 0.000(10) -0.009(8)
N47 0.042(11) 0.040(10) 0.033(15) -0.011(11) -0.012(11) -0.008(8)
N48 0.031(10) 0.032(8) 0.039(15) 0.011(9) 0.011(10) -0.011(7)
N49 0.043(12) 0.041(10) 0.053(18) 0.025(12) 0.026(12) 0.027(9)
N50 0.031(10) 0.040(9) 0.037(15) -0.024(10) 0.017(10) -0.010(8)
N51 0.058(13) 0.038(9) 0.021(13) -0.002(10) -0.005(11) -0.008(9)
N52 0.048(11) 0.046(9) 0.030(13) -0.020(10) 0.010(10) 0.002(9)
N53 0.033(8) 0.019(6) 0.019(9) -0.011(7) -0.001(7) -0.002(6)
N54 0.015(6) 0.035(7) 0.015(9) 0.008(7) -0.006(7) 0.013(6)
N55 0.027(9) 0.025(7) 0.044(15) -0.003(10) 0.011(10) -0.002(6)
N56 0.035(10) 0.041(10) 0.020(13) -0.008(10) 0.000(9) -0.013(8)
N57 0.019(7) 0.011(6) 0.025(11) 0.004(7) 0.003(7) -0.004(5)
N58 0.018(7) 0.012(6) 0.021(11) 0.009(7) -0.007(7) -0.007(5)
N59 0.008(6) 0.019(7) 0.027(12) -0.001(8) -0.005(7) 0.000(5)
N60 0.016(7) 0.022(7) 0.010(11) -0.004(7) 0.005(7) -0.007(6)
N61 0.022(8) 0.020(7) 0.024(12) 0.003(8) -0.007(8) -0.013(6)
N62 0.018(7) 0.018(7) 0.030(13) 0.010(8) 0.009(8) 0.002(6)
N63 0.010(6) 0.021(7) 0.009(10) 0.002(7) -0.001(7) 0.001(5)
N64 0.016(7) 0.022(6) 0.015(10) 0.005(7) -0.011(7) -0.003(5)
N65 0.017(7) 0.023(7) 0.022(12) 0.008(8) 0.003(8) -0.005(6)
N66 0.023(8) 0.018(7) 0.023(12) 0.000(8) 0.010(8) -0.003(6)
N67 0.022(8) 0.031(7) 0.011(10) 0.007(8) 0.002(7) -0.004(6)
N68 0.013(5) 0.017(5) 0.013(6) 0.008(5) 0.002(5) -0.005(4)
N69 0.025(7) 0.009(6) 0.013(10) 0.001(7) 0.001(7) -0.008(5)
N70 0.025(8) 0.014(6) 0.021(11) 0.008(7) 0.001(8) -0.005(6)
N71 0.015(7) 0.022(7) 0.030(12) 0.005(8) 0.000(7) -0.012(6)
N72 0.021(5) 0.013(5) 0.016(7) 0.009(5) -0.002(5) -0.005(4)
N73 0.010(6) 0.020(6) 0.025(10) 0.005(7) 0.006(6) -0.007(5)
N74 0.011(6) 0.025(6) 0.028(10) 0.007(7) -0.001(7) -0.011(5)
N75 0.014(7) 0.013(6) 0.024(11) 0.013(7) 0.005(7) 0.005(5)
N76 0.019(7) 0.015(6) 0.019(11) 0.010(7) -0.009(7) -0.005(5)
N77 0.022(8) 0.031(8) 0.036(15) 0.013(9) -0.010(9) -0.008(7)
N78 0.052(11) 0.015(7) 0.023(13) 0.004(8) 0.013(10) -0.011(7)
N79 0.023(8) 0.017(7) 0.023(12) 0.003(8) 0.008(8) -0.002(6)
N80 0.012(7) 0.018(6) 0.022(11) 0.013(7) 0.001(7) -0.005(5)
N81 0.028(7) 0.014(6) 0.023(10) 0.010(7) -0.005(7) -0.008(5)
N82 0.010(6) 0.018(6) 0.027(10) 0.006(7) 0.004(6) -0.006(5)
N83 0.020(7) 0.012(6) 0.025(10) 0.011(7) 0.000(7) -0.004(5)
N84 0.024(7) 0.012(6) 0.021(9) 0.001(7) 0.000(7) -0.016(5)
O1 0.028(7) 0.024(6) 0.039(12) -0.001(7) 0.000(8) 0.003(5)
O2 0.017(6) 0.038(7) 0.028(10) -0.007(7) 0.002(6) -0.018(5)
O3 0.016(6) 0.048(8) 0.030(11) 0.003(8) -0.007(7) 0.000(6)
O4 0.015(6) 0.024(6) 0.032(10) 0.004(7) -0.008(6) -0.013(5)
O5 0.021(7) 0.042(8) 0.044(12) 0.018(8) -0.025(8) -0.008(6)
O6 0.045(9) 0.022(6) 0.029(11) -0.005(7) -0.015(8) 0.003(6)
O7 0.054(10) 0.036(8) 0.035(12) 0.022(9) 0.002(10) -0.015(7)
O8 0.034(8) 0.036(7) 0.040(12) 0.006(8) -0.002(8) -0.002(6)
O9 0.021(7) 0.038(7) 0.034(11) -0.001(8) -0.014(7) -0.004(6)
O10 0.020(6) 0.020(6) 0.025(10) 0.003(7) -0.009(7) -0.001(5)
O11 0.035(8) 0.041(7) 0.034(12) 0.002(8) -0.008(8) -0.003(6)
O12 0.018(6) 0.017(5) 0.024(9) -0.010(6) 0.003(7) -0.008(5)
O13 0.029(8) 0.063(10) 0.041(13) 0.008(10) -0.002(8) -0.010(7)
O14 0.022(6) 0.018(5) 0.035(11) -0.004(7) -0.006(7) -0.008(5)
O15 0.039(7) 0.030(6) 0.016(8) 0.018(6) 0.000(6) 0.003(5)
O16 0.032(8) 0.035(7) 0.019(10) 0.001(7) -0.006(8) 0.003(6)
O17 0.024(6) 0.022(6) 0.016(9) 0.013(6) -0.006(6) -0.012(5)
O18 0.025(7) 0.036(7) 0.016(10) 0.006(7) 0.000(7) 0.007(5)
O19 0.020(6) 0.016(5) 0.020(9) 0.007(6) -0.002(6) -0.010(5)
O20 0.041(8) 0.031(7) 0.017(10) 0.000(7) -0.001(8) 0.006(6)
O21 0.030(7) 0.032(7) 0.012(9) -0.001(7) 0.003(7) -0.010(6)
O22 0.036(7) 0.035(7) 0.008(8) 0.009(7) 0.002(7) 0.005(6)
O23 0.052(10) 0.025(7) 0.042(13) 0.001(8) 0.018(10) -0.004(6)
O24 0.074(13) 0.040(9) 0.040(14) -0.025(10) 0.001(11) 0.013(8)
O25 0.062(12) 0.038(9) 0.035(13) 0.014(10) 0.000(12) -0.002(8)
O26 0.061(12) 0.070(12) 0.041(14) 0.005(12) 0.012(11) -0.012(10)
O27 0.016(6) 0.033(7) 0.040(12) -0.004(8) 0.000(7) 0.002(5)
O28 0.033(8) 0.057(10) 0.023(11) -0.001(9) -0.003(8) -0.014(7)
O29 0.019(6) 0.037(7) 0.032(11) 0.004(8) 0.003(7) -0.013(6)
O30 0.016(5) 0.029(6) 0.014(8) 0.011(6) -0.008(5) 0.001(5)
O31 0.029(7) 0.035(7) 0.030(11) 0.005(8) 0.005(7) -0.023(6)
O32 0.021(6) 0.022(5) 0.012(8) 0.012(6) -0.002(6) 0.000(5)
O33 0.041(8) 0.025(6) 0.021(10) 0.006(7) 0.007(8) -0.009(6)
O34 0.027(7) 0.030(7) 0.036(11) 0.018(7) -0.003(7) -0.005(6)
O35 0.018(6) 0.027(6) 0.035(11) 0.006(7) -0.008(7) -0.009(5)
O36 0.033(7) 0.031(7) 0.024(10) 0.004(7) 0.001(8) -0.016(6)
O37 0.025(7) 0.044(8) 0.026(11) 0.009(8) 0.007(7) 0.000(6)
O38 0.030(7) 0.019(6) 0.023(10) 0.006(7) -0.005(7) 0.002(5)
O39 0.026(8) 0.021(6) 0.045(12) -0.002(7) -0.002(8) 0.000(5)
O40 0.033(7) 0.023(6) 0.022(10) 0.004(7) 0.000(7) -0.006(5)
O41 0.026(7) 0.029(6) 0.032(11) 0.002(7) 0.009(7) -0.015(6)
O42 0.032(7) 0.022(6) 0.041(12) 0.011(7) -0.015(8) -0.010(5)
C1 0.007(7) 0.019(7) 0.018(10) -0.003(7) 0.003(7) -0.005(6)
C2 0.014(5) 0.012(5) 0.011(7) 0.005(5) 0.001(5) -0.008(4)
C3 0.013(6) 0.019(6) 0.017(7) 0.004(6) 0.006(5) -0.008(5)
C4 0.009(5) 0.011(5) 0.016(7) -0.007(5) 0.000(5) -0.002(4)
C5 0.012(8) 0.030(9) 0.027(15) 0.007(10) -0.001(9) -0.003(7)
C6 0.016(8) 0.015(7) 0.022(14) 0.006(9) 0.008(9) -0.004(6)
C7 0.017(9) 0.035(10) 0.033(17) 0.007(11) 0.007(11) -0.004(8)
C8 0.014(5) 0.011(5) 0.011(7) -0.004(5) -0.003(5) -0.006(4)
C9 0.030(10) 0.021(8) 0.024(15) -0.004(10) -0.003(10) 0.002(8)
C10 0.011(7) 0.010(6) 0.011(9) 0.005(7) 0.001(7) -0.002(5)
C11 0.012(7) 0.008(6) 0.022(10) 0.003(7) 0.008(7) -0.001(5)
C12 0.029(8) 0.018(7) 0.026(11) 0.008(8) -0.009(8) 0.006(6)
C13 0.015(9) 0.031(10) 0.06(2) 0.018(13) 0.001(12) -0.004(8)
C14 0.015(7) 0.014(6) 0.010(10) 0.008(7) -0.004(7) 0.001(5)
C15 0.013(8) 0.017(7) 0.014(12) -0.001(8) 0.005(8) -0.001(6)
C16 0.023(8) 0.012(6) 0.017(10) 0.012(7) 0.000(7) 0.002(6)
C17 0.019(8) 0.030(9) 0.030(14) 0.014(10) -0.002(9) -0.008(7)
C18 0.022(7) 0.010(6) 0.018(10) 0.006(7) 0.013(7) -0.003(6)
C19 0.015(7) 0.013(6) 0.032(11) 0.014(8) 0.005(8) -0.004(6)
C20 0.020(9) 0.018(8) 0.021(14) 0.006(9) -0.007(9) 0.003(7)
C21 0.019(8) 0.015(7) 0.022(13) 0.011(8) 0.006(9) 0.002(6)
C22 0.018(8) 0.025(8) 0.017(14) -0.005(9) -0.006(9) 0.003(7)
C23 0.013(8) 0.034(9) 0.024(14) 0.011(10) -0.002(8) -0.001(7)
C24 0.024(8) 0.030(8) 0.014(10) -0.002(8) 0.011(8) -0.008(7)
C25 0.004(6) 0.021(7) 0.018(10) 0.000(8) 0.004(7) -0.005(5)
C26 0.015(7) 0.006(6) 0.018(10) 0.010(7) -0.004(7) -0.002(5)
C27 0.016(9) 0.029(9) 0.019(14) -0.011(10) 0.007(10) -0.005(7)
C28 0.023(8) 0.017(7) 0.011(12) 0.004(8) -0.004(8) 0.006(6)
C29 0.018(9) 0.026(8) 0.016(13) -0.006(9) -0.009(9) 0.004(7)
C30 0.024(9) 0.010(7) 0.025(14) -0.002(9) 0.007(10) -0.001(6)
C31 0.008(5) 0.008(5) 0.012(7) -0.002(5) -0.004(5) -0.004(4)
C32 0.014(8) 0.014(7) 0.026(13) 0.001(8) -0.017(8) -0.006(6)
C33 0.007(7) 0.020(8) 0.023(13) 0.007(9) -0.002(8) -0.005(6)
C34 0.020(8) 0.008(6) 0.023(13) 0.007(8) -0.005(8) -0.005(6)
C35 0.030(6) 0.017(6) 0.024(8) -0.001(6) 0.002(6) 0.002(5)
C36 0.010(5) 0.010(5) 0.009(7) -0.005(5) 0.002(5) 0.004(4)
C37 0.045(13) 0.023(9) 0.017(14) 0.004(10) 0.003(11) -0.002(9)
C38 0.018(8) 0.017(7) 0.004(11) -0.004(8) 0.000(8) 0.002(6)
C39 0.006(7) 0.022(8) 0.020(14) 0.009(9) 0.003(8) -0.005(6)
C40 0.020(9) 0.028(9) 0.024(13) 0.010(10) 0.010(9) -0.005(7)
C41 0.034(10) 0.014(8) 0.026(15) 0.008(9) 0.009(11) 0.001(7)
C42 0.007(5) 0.010(5) 0.012(7) 0.007(5) 0.002(5) 0.004(4)
C43 0.017(8) 0.022(8) 0.031(14) -0.012(9) 0.012(9) -0.006(7)
C44 0.013(8) 0.013(7) 0.013(12) 0.000(8) -0.004(8) 0.009(6)
C45 0.026(10) 0.033(10) 0.024(16) -0.001(11) 0.005(11) 0.002(8)
C46 0.021(9) 0.041(10) 0.005(13) 0.003(10) 0.005(9) 0.006(8)
C47 0.004(7) 0.017(7) 0.035(15) 0.000(9) 0.003(8) -0.001(6)
C48 0.020(9) 0.021(8) 0.010(13) 0.004(9) 0.001(8) 0.004(7)
C49 0.005(5) 0.009(5) 0.007(7) -0.001(5) -0.004(5) -0.001(4)
C50 0.014(8) 0.009(6) 0.016(12) 0.005(8) 0.007(8) 0.001(6)
C51 0.010(6) 0.020(6) 0.027(7) -0.005(6) 0.006(6) 0.005(5)
C52 0.008(4) 0.008(4) 0.006(5) 0.002(4) -0.002(4) 0.004(3)
C53 0.009(7) 0.020(8) 0.013(13) 0.003(9) -0.001(8) -0.002(6)
C54 0.013(8) 0.011(6) 0.018(13) 0.004(8) -0.003(8) 0.001(6)
C55 0.007(7) 0.012(7) 0.024(14) -0.004(9) 0.005(8) -0.004(6)
C56 0.010(5) 0.011(5) 0.014(7) 0.004(5) 0.005(5) -0.002(4)
C57 0.014(6) 0.012(5) 0.014(7) 0.008(5) 0.000(5) 0.001(5)
C58 0.006(7) 0.017(7) 0.015(12) 0.000(8) 0.001(7) -0.002(6)
C59 0.014(7) 0.016(6) 0.014(10) -0.004(7) -0.008(7) -0.003(6)
C60 0.021(9) 0.010(7) 0.018(13) -0.006(8) -0.002(9) 0.004(6)
C61 0.018(6) 0.022(6) 0.017(7) -0.003(6) -0.006(6) -0.003(5)
C62 0.016(8) 0.022(8) 0.019(14) 0.000(9) 0.006(8) 0.006(7)
C63 0.025(10) 0.016(8) 0.042(18) 0.000(11) -0.018(11) 0.001(7)
C64 0.007(6) 0.015(6) 0.016(10) 0.004(7) 0.001(7) 0.010(5)
C65 0.027(10) 0.021(8) 0.029(16) -0.002(10) 0.012(10) -0.008(7)
C66 0.026(8) 0.026(8) 0.019(10) -0.004(8) 0.013(8) -0.009(7)
C67 0.037(12) 0.025(9) 0.06(2) 0.002(13) -0.004(14) -0.007(8)
C68 0.028(10) 0.027(9) 0.040(18) -0.011(12) 0.004(12) 0.007(8)
C69 0.039(9) 0.035(9) 0.038(12) -0.024(9) 0.016(9) -0.007(8)
C70 0.047(12) 0.015(8) 0.021(15) -0.003(10) 0.002(12) -0.004(8)
C71 0.033(10) 0.033(9) 0.031(15) -0.019(10) -0.012(11) 0.008(8)
C72 0.035(12) 0.040(11) 0.07(2) -0.021(14) 0.011(14) -0.016(10)
C73 0.019(11) 0.036(11) 0.08(3) 0.008(15) -0.002(14) -0.005(8)
C74 0.039(11) 0.034(10) 0.041(16) -0.022(11) -0.003(11) -0.011(9)
C75 0.028(13) 0.09(2) 0.06(2) -0.04(2) -0.009(14) 0.014(14)
C76 0.032(11) 0.024(9) 0.040(18) -0.004(11) 0.002(12) -0.005(8)
C77 0.022(10) 0.026(9) 0.06(2) -0.002(12) 0.006(12) 0.005(8)
C78 0.035(11) 0.057(12) 0.033(16) -0.025(12) 0.006(11) 0.010(10)
C79 0.039(12) 0.026(10) 0.05(2) 0.007(12) -0.018(14) 0.005(9)
C80 0.021(10) 0.047(11) 0.014(14) 0.014(11) -0.006(9) -0.014(9)
C81 0.025(10) 0.019(8) 0.051(17) -0.021(10) -0.007(11) -0.001(7)
C82 0.017(8) 0.045(10) 0.009(12) -0.010(10) -0.006(8) -0.002(8)
C83 0.017(9) 0.027(9) 0.013(13) -0.001(9) -0.004(8) -0.005(7)
C84 0.032(8) 0.032(8) 0.021(11) 0.003(9) -0.014(9) 0.001(7)
C85 0.020(7) 0.011(6) 0.022(10) 0.008(7) -0.002(7) -0.007(6)
C86 0.016(8) 0.011(7) 0.026(14) 0.004(9) -0.008(9) 0.000(6)
C87 0.015(8) 0.019(8) 0.022(13) 0.004(9) -0.009(8) -0.009(6)
C88 0.019(8) 0.021(8) 0.018(13) 0.011(9) -0.004(8) -0.008(7)
C89 0.021(9) 0.039(10) 0.010(13) -0.011(10) 0.004(9) -0.007(8)
C90 0.025(9) 0.008(7) 0.013(13) -0.003(8) 0.002(9) 0.006(6)
C91 0.019(7) 0.029(8) 0.023(11) 0.013(8) 0.007(8) -0.003(6)
C92 0.006(4) 0.007(4) 0.005(5) 0.003(4) 0.001(4) 0.002(3)
C93 0.009(5) 0.015(5) 0.013(7) 0.005(5) -0.008(5) -0.001(5)
C94 0.017(6) 0.014(5) 0.013(7) 0.005(5) -0.006(5) -0.002(5)
C95 0.008(7) 0.022(7) 0.017(12) 0.001(9) 0.004(8) -0.007(6)
C96 0.021(8) 0.023(7) 0.021(10) 0.009(8) 0.010(8) 0.001(6)
C97 0.035(10) 0.033(10) 0.019(13) -0.005(10) -0.006(10) -0.014(8)
C98 0.027(10) 0.016(8) 0.033(16) 0.010(9) 0.008(10) 0.001(7)
C99 0.016(6) 0.019(5) 0.018(7) 0.008(6) 0.004(5) -0.002(5)
C100 0.012(7) 0.021(7) 0.018(10) 0.004(8) 0.004(7) -0.008(6)
C101 0.017(8) 0.023(8) 0.016(13) 0.010(9) 0.007(8) 0.002(7)
C102 0.020(9) 0.015(8) 0.06(2) 0.005(11) 0.000(11) -0.001(7)
C103 0.029(10) 0.013(7) 0.020(14) -0.001(9) 0.012(10) 0.000(7)
C104 0.009(7) 0.022(8) 0.016(13) -0.004(9) 0.004(8) -0.001(6)
C105 0.031(8) 0.023(7) 0.018(10) 0.011(8) -0.005(8) -0.009(7)
C106 0.014(6) 0.018(5) 0.014(7) 0.009(5) -0.005(5) -0.003(5)
C107 0.030(9) 0.020(8) 0.042(16) 0.022(10) 0.003(10) -0.001(7)
C108 0.007(7) 0.021(7) 0.026(13) -0.002(9) 0.000(8) -0.009(6)
C109 0.013(7) 0.021(7) 0.021(10) 0.004(8) 0.011(7) -0.005(6)
C110 0.005(7) 0.020(8) 0.041(15) 0.012(9) -0.003(8) 0.000(6)
C111 0.004(7) 0.020(8) 0.021(12) 0.013(9) 0.000(8) -0.001(6)
C112 0.015(7) 0.011(6) 0.023(10) 0.011(7) 0.007(7) 0.001(5)
C113 0.029(10) 0.028(9) 0.012(14) 0.000(10) 0.000(10) -0.006(8)
C114 0.012(7) 0.021(7) 0.009(10) 0.005(7) -0.008(7) -0.003(6)
C115 0.012(7) 0.005(6) 0.030(11) -0.005(7) 0.001(7) 0.005(5)
C116 0.024(8) 0.012(6) 0.013(10) 0.004(7) 0.001(7) 0.010(6)
C117 0.014(8) 0.017(7) 0.044(15) 0.002(10) 0.005(9) 0.001(6)
C118 0.017(8) 0.014(7) 0.028(13) 0.002(8) -0.002(9) -0.009(6)
C119 0.019(8) 0.015(7) 0.030(14) 0.017(9) 0.002(9) 0.002(6)
C120 0.027(9) 0.022(8) 0.021(13) 0.010(9) 0.004(9) 0.009(7)
C121 0.014(8) 0.009(7) 0.013(12) -0.003(8) -0.002(8) 0.002(6)
C122 0.019(9) 0.017(8) 0.029(15) -0.009(9) 0.002(9) -0.009(7)
C123 0.028(10) 0.018(8) 0.018(14) -0.006(9) -0.010(10) -0.005(7)
C124 0.020(9) 0.024(9) 0.029(16) 0.009(10) -0.011(10) -0.010(7)
C125 0.019(8) 0.010(7) 0.020(13) -0.007(8) -0.004(8) 0.002(6)
C126 0.018(9) 0.021(8) 0.042(17) 0.018(10) 0.018(10) 0.007(7)
C127 0.020(9) 0.039(10) 0.028(16) 0.007(11) 0.003(10) 0.001(8)
C128 0.044(13) 0.039(11) 0.030(17) 0.012(12) -0.007(13) -0.006(10)
C129 0.030(10) 0.062(13) 0.034(16) 0.002(13) 0.019(11) -0.001(10)
C130 0.041(13) 0.052(13) 0.04(2) 0.018(14) 0.006(13) 0.011(11)
C131 0.013(8) 0.025(8) 0.030(16) 0.002(11) 0.003(10) 0.006(7)
C132 0.013(9) 0.039(11) 0.038(17) 0.014(12) 0.003(10) 0.005(8)
C133 0.028(11) 0.045(12) 0.031(17) 0.007(12) -0.008(11) -0.006(9)
C134 0.034(12) 0.038(11) 0.037(18) -0.015(12) 0.000(12) -0.003(9)
C135 0.066(16) 0.021(9) 0.04(2) -0.007(12) 0.002(15) -0.001(10)
C136 0.022(10) 0.026(9) 0.042(18) 0.004(11) -0.009(10) 0.001(7)
C137 0.055(15) 0.028(10) 0.05(2) 0.005(12) -0.010(14) 0.008(10)
C138 0.043(11) 0.037(10) 0.003(11) 0.006(10) -0.008(10) -0.002(9)
C139 0.064(16) 0.033(10) 0.018(14) -0.002(11) -0.011(13) -0.019(11)
C140 0.045(11) 0.016(7) 0.050(16) 0.001(10) 0.001(12) -0.016(8)
N85 0.016(7) 0.031(7) 0.011(10) 0.009(8) 0.006(7) 0.002(6)
C141 0.063(15) 0.061(14) 0.044(17) 0.001(14) -0.009(14) 0.028(12)
C142 0.10(2) 0.086(18) 0.09(2) -0.015(19) -0.01(2) 0.047(17)
C143 0.11(2) 0.11(2) 0.12(3) 0.00(2) 0.00(2) 0.058(19)
C144 0.088(19) 0.12(2) 0.07(2) 0.002(18) 0.041(18) 0.059(17)
C145 0.037(11) 0.026(9) 0.021(13) -0.011(10) -0.015(10) 0.009(8)
C146 0.051(16) 0.073(18) 0.05(2) -0.036(18) -0.017(16) 0.032(14)
C147 0.05(2) 0.11(3) 0.14(5) 0.07(3) 0.04(3) 0.009(18)
C148 0.037(14) 0.063(16) 0.06(2) 0.001(17) -0.007(15) -0.008(12)
C149 0.078(18) 0.056(14) 0.10(2) -0.023(17) -0.033(18) 0.005(14)
C150 0.09(2) 0.088(18) 0.050(19) 0.009(17) 0.006(17) 0.032(16)
C151 0.11(3) 0.051(17) 0.15(5) -0.01(2) -0.02(3) 0.015(19)
C152 0.045(14) 0.067(16) 0.024(17) 0.002(15) -0.001(13) 0.013(12)
C153 0.055(15) 0.075(15) 0.06(2) 0.036(16) 0.028(15) 0.006(13)
C154 0.044(14) 0.038(12) 0.08(3) 0.023(15) -0.013(16) -0.003(10)
N86 0.043(10) 0.042(9) 0.032(13) -0.009(10) -0.031(10) 0.022(8)
O148 0.12(2) 0.081(15) 0.056(18) -0.013(14) -0.034(17) 0.015(14)
O176 0.057(12) 0.059(10) 0.047(14) -0.002(10) -0.004(11) -0.011(9)
O186 0.093(17) 0.068(12) 0.065(18) -0.012(13) 0.013(15) -0.014(12)
O190 0.039(9) 0.066(11) 0.052(15) 0.011(11) -0.012(10) 0.010(8)
O192 0.12(2) 0.071(14) 0.20(3) 0.01(2) 0.02(2) -0.005(15)
O194 0.14(2) 0.062(12) 0.060(17) 0.000(13) 0.022(17) -0.027(13)
O203 0.084(16) 0.092(15) 0.052(17) -0.013(14) 0.004(14) 0.019(13)
O210 0.16(3) 0.075(15) 0.09(2) -0.027(17) 0.00(2) 0.010(18)
O224 0.083(18) 0.078(15) 0.14(3) -0.026(18) 0.013(19) -0.020(13)
O225 0.17(3) 0.080(16) 0.046(17) -0.037(14) 0.020(19) -0.027(17)
O232 0.055(13) 0.113(19) 0.09(2) 0.002(18) -0.003(14) -0.033(13)
O233 0.16(3) 0.16(3) 0.23(4) -0.09(3) 0.01(3) 0.00(3)
O234 0.053(13) 0.19(3) 0.09(2) -0.02(2) 0.004(15) 0.026(17)
O236 0.060(14) 0.080(14) 0.12(3) -0.018(17) 0.028(15) 0.008(11)
O237 0.079(16) 0.058(12) 0.13(3) -0.007(15) -0.017(17) 0.008(11)
O239 0.16(4) 0.11(2) 0.25(5) -0.01(3) 0.06(4) -0.02(2)
O242 0.14(3) 0.11(2) 0.09(3) 0.011(19) -0.03(2) -0.03(2)
O246 0.11(3) 0.19(3) 0.13(3) -0.07(3) 0.04(2) -0.06(2)
O252 0.21(4) 0.11(2) 0.15(3) 0.04(2) -0.06(3) -0.09(3)
O259 0.10(2) 0.103(19) 0.13(3) 0.01(2) 0.03(2) 0.026(17)
O264 0.12(3) 0.067(14) 0.13(3) 0.033(17) -0.01(2) 0.004(15)
O270 0.16(3) 0.082(16) 0.07(2) -0.001(16) -0.05(2) -0.019(18)
O271 0.09(2) 0.12(2) 0.10(2) 0.00(2) -0.026(19) -0.044(17)
O274 0.17(5) 0.46(10) 0.22(6) 0.04(6) -0.06(4) 0.17(6)
O279 0.13(3) 0.12(2) 0.15(3) 0.03(2) 0.07(3) 0.06(2)

loop_
_atom_type_symbol
_atom_type_description
_atom_type_scat_dispersion_real
_atom_type_scat_dispersion_imag
_atom_type_scat_source
C C 0.0181 0.0091 'International Tables Vol C Tables 4.2.6.8 and 6.1.1.4'
H H 0.0000 0.0000 'International Tables Vol C Tables 4.2.6.8 and 6.1.1.4'
N N 0.0311 0.0180 'International Tables Vol C Tables 4.2.6.8 and 6.1.1.4'
O O 0.0492 0.0322 'International Tables Vol C Tables 4.2.6.8 and 6.1.1.4'
K K 0.3868 1.0657 'International Tables Vol C Tables 4.2.6.8 and 6.1.1.4'
I I -0.3257 6.8362 'International Tables Vol C Tables 4.2.6.8 and 6.1.1.4'

loop_
_geom_angle_atom_site_label_1
_geom_angle_atom_site_label_2
_geom_angle_atom_site_label_3
_geom_angle
O32 K1 O14 100.3(5)
O32 K1 O17 98.9(4)
O14 K1 O17 100.7(4)
O32 K1 O19 169.5(4)
O14 K1 O19 89.7(4)
O17 K1 O19 82.0(4)
O32 K1 O30 86.4(4)
O14 K1 O30 168.0(4)
O17 K1 O30 87.8(4)
O19 K1 O30 83.1(4)
O32 K1 O12 91.6(4)
O14 K1 O12 83.8(4)
O17 K1 O12 167.5(5)
O19 K1 O12 86.4(4)
O30 K1 O12 86.2(4)
O32 K1 K2 119.6(3)
O14 K1 K2 117.7(3)
O17 K1 K2 116.1(4)
O19 K1 K2 51.7(3)
O30 K1 K2 50.5(3)
O12 K1 K2 52.1(3)
O42 K2 O10 81.9(4)
O42 K2 O21 79.1(5)
O10 K2 O21 84.0(5)
O42 K2 O30 86.7(4)
O10 K2 O30 162.2(5)
O21 K2 O30 107.2(5)
O42 K2 O19 158.5(5)
O10 K2 O19 112.0(4)
O21 K2 O19 86.0(5)
O30 K2 O19 83.1(4)
O42 K2 O12 113.2(5)
O10 K2 O12 86.0(4)
O21 K2 O12 162.9(4)
O30 K2 O12 86.1(4)
O19 K2 O12 85.0(4)
O42 K2 K1 132.0(4)
O10 K2 K1 131.0(3)
O21 K2 K1 129.8(4)
O30 K2 K1 51.3(3)
O19 K2 K1 50.8(3)
O12 K2 K1 51.1(3)
C1 N1 C41 119.2(18)
C1 N1 C4 115.6(17)
C41 N1 C4 124.3(15)
C5 N2 C1 121.5(18)
C5 N2 C2 123.9(19)
C1 N2 C2 112.8(16)
C3 N3 C2 117.9(18)
C3 N3 C6 119.4(17)
C2 N3 C6 122.0(14)
C3 N4 C4 112.5(16)
C3 N4 C42 120.5(16)
C4 N4 C42 121.4(17)
C7 N5 C5 121.9(19)
C7 N5 C10 112.4(18)
C5 N5 C10 124.9(15)
C7 N6 C11 122.0(17)
C7 N6 C8 110.1(14)
C11 N6 C8 126.0(17)
C9 N7 C8 109.2(16)
C9 N7 C12 124.8(17)
C8 N7 C12 125.8(16)
C9 N8 C6 119.5(15)
C9 N8 C10 111.3(15)
C6 N8 C10 123.8(13)
C13 N9 C11 120.7(19)
C13 N9 C16 112.2(16)
C11 N9 C16 125.9(16)
C13 N10 C17 124(2)
C13 N10 C14 112.9(18)
C17 N10 C14 117.6(17)
C15 N11 C18 124.3(17)
C15 N11 C14 116.0(14)
C18 N11 C14 119.1(14)
C15 N12 C12 123.4(16)
C15 N12 C16 111.2(13)
C12 N12 C16 120.7(15)
C19 N13 C22 113.2(16)
C19 N13 C17 120(2)
C22 N13 C17 124(2)
C19 N14 C23 122(2)
C19 N14 C20 110.1(19)
C23 N14 C20 125.6(16)
C21 N15 C20 114.3(18)
C21 N15 C24 118.3(17)
C20 N15 C24 124.3(17)
C18 N16 C22 126.8(16)
C18 N16 C21 120.0(17)
C22 N16 C21 110.7(16)
C25 N17 C23 121.3(19)
C25 N17 C28 110.1(17)
C23 N17 C28 124.5(18)
C25 N18 C29 126.6(17)
C25 N18 C26 110.3(17)
C29 N18 C26 123.1(15)
C27 N19 C30 122.0(19)
C27 N19 C26 110.9(17)
C30 N19 C26 123.3(19)
C27 N20 C28 114.2(19)
C27 N20 C24 120.6(19)
C28 N20 C24 124.7(15)
C34 N21 C29 125.5(15)
C34 N21 C31 113.7(13)
C29 N21 C31 118.3(14)
C31 N22 C32 117.3(13)
C31 N22 C35 121.8(14)
C32 N22 C35 119.5(15)
C32 N23 C33 113.6(15)
C32 N23 C36 123.3(17)
C33 N23 C36 121.6(16)
C33 N24 C30 124.9(19)
C33 N24 C34 112.7(16)
C30 N24 C34 122.3(16)
C37 N25 C40 111.1(16)
C37 N25 C35 123.2(18)
C40 N25 C35 118.7(16)
C37 N26 C38 109.3(16)
C37 N26 C41 121.0(18)
C38 N26 C41 125.5(16)
C39 N27 C38 110.8(16)
C39 N27 C42 121.9(16)
C38 N27 C42 123.7(14)
C39 N28 C40 112.9(14)
C39 N28 C36 122.0(16)
C40 N28 C36 124.4(17)
C43 N29 C46 111.7(15)
C43 N29 C83 121.7(17)
C46 N29 C83 123.0(16)
C43 N30 C44 109.1(16)
C43 N30 C47 121.8(17)
C44 N30 C47 127.4(14)
C45 N31 C48 122.4(18)
C45 N31 C44 110.0(15)
C48 N31 C44 124.2(16)
C45 N32 C84 126(2)
C45 N32 C46 108.9(18)
C84 N32 C46 122.9(17)
C49 N33 C47 119.9(16)
C49 N33 C52 109.8(13)
C47 N33 C52 124.0(13)
C49 N34 C53 125.4(15)
C49 N34 C50 110.1(14)
C53 N34 C50 124.4(14)
C51 N35 C54 122.0(18)
C51 N35 C50 111.3(14)
C54 N35 C50 121.2(17)
C51 N36 C48 121.5(19)
C51 N36 C52 110.5(16)
C48 N36 C52 127.6(17)
C53 N37 C55 123.6(15)
C53 N37 C58 125.6(13)
C55 N37 C58 109.3(13)
C55 N38 C59 124.0(16)
C55 N38 C56 113.7(13)
C59 N38 C56 119.4(14)
C57 N39 C60 126.4(19)
C57 N39 C56 110.5(16)
C60 N39 C56 120.5(15)
C57 N40 C54 125.5(17)
C57 N40 C58 110.5(14)
C54 N40 C58 122.3(16)
C61 N41 C59 123.4(19)
C61 N41 C64 114.2(16)
C59 N41 C64 119.0(14)
C61 N42 C62 113.5(15)
C61 N42 C65 121.2(18)
C62 N42 C65 123.2(17)
C66 N43 C63 129(2)
C66 N43 C62 119.5(16)
C63 N43 C62 109.0(17)
C63 N44 C60 124.7(18)
C63 N44 C64 116.0(15)
C60 N44 C64 117.1(17)
C67 N45 C65 121(2)
C67 N45 C70 106(2)
C65 N45 C70 127.6(17)
C68 N46 C71 127(2)
C68 N46 C67 110(2)
C71 N46 C67 121(2)
C69 N47 C68 111(2)
C69 N47 C72 119(2)
C68 N47 C72 128.5(19)
C69 N48 C70 110.3(18)
C69 N48 C66 124(2)
C70 N48 C66 125(2)
C76 N49 C73 118(2)
C76 N49 C71 120(2)
C73 N49 C71 120(2)
C73 N50 C74 113(2)
C73 N50 C77 123(2)
C74 N50 C77 118(2)
C75 N51 C78 126(3)
C75 N51 C74 111(2)
C78 N51 C74 122(2)
C75 N52 C72 123(3)
C75 N52 C76 113(2)
C72 N52 C76 121(2)
C79 N53 C77 122(2)
C79 N53 C82 113.1(16)
C77 N53 C82 123.3(19)
C79 N54 C80 116(2)
C79 N54 C83 122(2)
C80 N54 C83 121.2(16)
C81 N55 C80 115.8(18)
C81 N55 C84 123(2)
C80 N55 C84 118.3(19)
C81 N56 C78 122(2)
C81 N56 C82 112.1(19)
C78 N56 C82 124.4(19)
C85 N57 C88 112.0(15)
C85 N57 C125 118.7(15)
C88 N57 C125 128.1(18)
C89 N58 C85 121.7(16)
C89 N58 C86 123.5(15)
C85 N58 C86 108.8(16)
C87 N59 C86 113.7(15)
C87 N59 C90 123.8(14)
C86 N59 C90 122.5(14)
C87 N60 C126 124.7(16)
C87 N60 C88 111.0(16)
C126 N60 C88 123.6(17)
C91 N61 C89 123.8(16)
C91 N61 C94 109.5(17)
C89 N61 C94 125.2(18)
C91 N62 C92 112.9(18)
C91 N62 C95 123.9(15)
C92 N62 C95 119.3(15)
C93 N63 C92 113.4(16)
C93 N63 C96 120.0(14)
C92 N63 C96 124.6(16)
C93 N64 C94 113.8(17)
C93 N64 C90 119.3(15)
C94 N64 C90 120.5(16)
C97 N65 C95 124.2(15)
C97 N65 C100 114.7(17)
C95 N65 C100 119.8(14)
C97 N66 C98 113.3(19)
C97 N66 C101 121.3(16)
C98 N66 C101 124.5(19)
C102 N67 C98 126.1(19)
C102 N67 C99 120.3(17)
C98 N67 C99 113.3(17)
C99 N68 C100 116.6(17)
C99 N68 C96 117.1(15)
C100 N68 C96 125.2(15)
C103 N69 C106 110.9(15)
C103 N69 C101 122.8(15)
C106 N69 C101 122.2(14)
C103 N70 C107 123.8(15)
C103 N70 C104 110.5(14)
C107 N70 C104 120.7(17)
C105 N71 C104 112.5(17)
C105 N71 C108 120.5(15)
C104 N71 C108 121.8(16)
C105 N72 C102 124.3(16)
C105 N72 C106 111.7(15)
C102 N72 C106 120.0(17)
C109 N73 C112 111.3(17)
C109 N73 C107 123.2(15)
C112 N73 C107 124.4(18)
C109 N74 C113 120.4(15)
C109 N74 C110 110.9(17)
C113 N74 C110 126.9(16)
C111 N75 C110 109.4(17)
C111 N75 C114 124.1(15)
C110 N75 C114 124.0(14)
C111 N76 C112 111.2(16)
C111 N76 C108 122.9(15)
C112 N76 C108 123.7(18)
C115 N77 C118 116(2)
C115 N77 C113 116.4(17)
C118 N77 C113 119.4(17)
C116 N78 C115 116(2)
C116 N78 C119 124.1(19)
C115 N78 C119 119.6(17)
C117 N79 C120 122.0(16)
C117 N79 C116 112.3(18)
C120 N79 C116 122.7(17)
C117 N80 C114 125.3(14)
C117 N80 C118 113.7(17)
C114 N80 C118 120.6(16)
C121 N81 C124 113.7(16)
C121 N81 C119 121.6(15)
C124 N81 C119 121.6(17)
C125 N82 C122 125.9(18)
C125 N82 C121 121.5(15)
C122 N82 C121 112.0(15)
C123 N83 C122 113.8(14)
C123 N83 C126 122.1(15)
C122 N83 C126 119.1(18)
C123 N84 C124 115.8(17)
C123 N84 C120 121.9(15)
C124 N84 C120 121.5(15)
C27 O10 K2 146.1(14)
C33 O12 K1 143.3(12)
C33 O12 K2 139.8(12)
K1 O12 K2 76.8(4)
C39 O14 K1 141.4(12)
C49 O17 K1 142.5(10)
C55 O19 K1 143.1(11)
C55 O19 K2 139.3(11)
K1 O19 K2 77.5(4)
C61 O21 K2 141.9(13)
C87 O30 K2 142.4(12)
C87 O30 K1 139.3(12)
K2 O30 K1 78.2(3)
C93 O32 K1 141.6(14)
C123 O42 K2 145.7(13)
O1 C1 N1 132(2)
O1 C1 N2 123.1(17)
N1 C1 N2 105.0(17)
N3 C2 N2 116.2(16)
N3 C2 C4 101.3(13)
N2 C2 C4 102.9(16)
O2 C3 N3 130(2)
O2 C3 N4 125.6(17)
N3 C3 N4 104.0(17)
N4 C4 N1 113.2(14)
N4 C4 C2 103.7(16)
N1 C4 C2 103.3(13)
N5 C5 N2 112.8(16)
N8 C6 N3 111.8(17)
O3 C7 N6 124.5(18)
O3 C7 N5 126(2)
N6 C7 N5 110(2)
N7 C8 N6 116.0(14)
N7 C8 C10 108.9(14)
N6 C8 C10 103.2(15)
O4 C9 N7 126(2)
O4 C9 N8 124.6(19)
N7 C9 N8 109.1(17)
N5 C10 N8 111.9(15)
N5 C10 C8 104.4(14)
N8 C10 C8 100.5(13)
N6 C11 N9 113.7(14)
N12 C12 N7 116.2(19)
O5 C13 N10 126(2)
O5 C13 N9 125(2)
N10 C13 N9 109(2)
N11 C14 N10 115.0(16)
N11 C14 C16 100.0(13)
N10 C14 C16 101.7(15)
O6 C15 N11 126.8(16)
O6 C15 N12 126.9(16)
N11 C15 N12 106.2(15)
N12 C16 N9 110.7(16)
N12 C16 C14 105.7(13)
N9 C16 C14 103.7(15)
N10 C17 N13 112.8(16)
N16 C18 N11 114.3(18)
O7 C19 N13 127.0(17)
O7 C19 N14 124(2)
N13 C19 N14 108(2)
N15 C20 N14 113.8(18)
N15 C20 C22 104.3(16)
N14 C20 C22 104.0(15)
O8 C21 N15 128.7(18)
O8 C21 N16 126.1(18)
N15 C21 N16 105.2(16)
N13 C22 N16 112.6(16)
N13 C22 C20 104.0(18)
N16 C22 C20 104.7(15)
N17 C23 N14 108.6(17)
N15 C24 N20 114.6(17)
O9 C25 N18 122(2)
O9 C25 N17 127.8(17)
N18 C25 N17 109.9(17)
N19 C26 N18 114.1(13)
N19 C26 C28 103.7(16)
N18 C26 C28 103.4(14)
O10 C27 N20 127(2)
O10 C27 N19 124.8(18)
N20 C27 N19 108(2)
N17 C28 N20 113.2(16)
N17 C28 C26 106.0(16)
N20 C28 C26 103.0(14)
N18 C29 N21 115.3(18)
N19 C30 N24 115.7(15)
O11 C31 N22 130.1(15)
O11 C31 N21 127.0(16)
N22 C31 N21 102.8(12)
N23 C32 N22 114.7(16)
N23 C32 C34 105.8(17)
N22 C32 C34 99.7(13)
O12 C33 N24 126.4(19)
O12 C33 N23 125.1(16)
N24 C33 N23 108.2(18)
N21 C34 N24 113.3(18)
N21 C34 C32 106.3(13)
N24 C34 C32 99.6(15)
N25 C35 N22 111.5(19)
N23 C36 N28 113.7(14)
O13 C37 N26 126.5(19)
O13 C37 N25 125(2)
N26 C37 N25 108.1(19)
N26 C38 N27 110.4(17)
N26 C38 C40 107.4(15)
N27 C38 C40 104.0(15)
O14 C39 N27 125.2(18)
O14 C39 N28 127.5(15)
N27 C39 N28 107.3(17)
N25 C40 N28 112.9(17)
N25 C40 C38 103.4(15)
N28 C40 C38 104.3(18)
N26 C41 N1 112.0(18)
N4 C42 N27 112.4(13)
O15 C43 N29 127.9(16)
O15 C43 N30 122.4(19)
N29 C43 N30 109.7(19)
N30 C44 N31 113.4(14)
N30 C44 C46 105.1(14)
N31 C44 C46 104.7(16)
O16 C45 N32 126(2)
O16 C45 N31 122.9(19)
N32 C45 N31 111(2)
N29 C46 N32 113.1(16)
N29 C46 C44 104.2(16)
N32 C46 C44 105.0(16)
N30 C47 N33 113.1(18)
N31 C48 N36 112.7(15)
O17 C49 N34 123.7(15)
O17 C49 N33 125.6(14)
N34 C49 N33 110.7(15)
N34 C50 N35 115.0(14)
N34 C50 C52 104.9(13)
N35 C50 C52 105.1(16)
O18 C51 N35 129.1(16)
O18 C51 N36 123.5(18)
N35 C51 N36 107.3(19)
N36 C52 N33 111.3(14)
N36 C52 C50 104.9(15)
N33 C52 C50 102.6(12)
N37 C53 N34 116.6(17)
N35 C54 N40 114.8(14)
O19 C55 N38 129.8(15)
O19 C55 N37 121.4(15)
N38 C55 N37 108.6(15)
N38 C56 N39 112.0(13)
N38 C56 C58 103.4(13)
N39 C56 C58 102.0(15)
O20 C57 N39 121.3(18)
O20 C57 N40 127.1(16)
N39 C57 N40 111.6(18)
N40 C58 N37 113.2(13)
N40 C58 C56 104.9(16)
N37 C58 C56 104.2(13)
N41 C59 N38 112.2(15)
N39 C60 N44 112.5(16)
O21 C61 N41 130(2)
O21 C61 N42 123.6(16)
N41 C61 N42 106.2(18)
N42 C62 N43 114.7(16)
N42 C62 C64 104.4(16)
N43 C62 C64 103.9(14)
O22 C63 N44 127.2(16)
O22 C63 N43 123(2)
N44 C63 N43 110(2)
N41 C64 N44 112.5(13)
N41 C64 C62 101.6(14)
N44 C64 C62 100.5(15)
N42 C65 N45 111.1(18)
N43 C66 N48 115.5(18)
O23 C67 N45 129(3)
O23 C67 N46 122(2)
N45 C67 N46 109(3)
N46 C68 C70 109(2)
N46 C68 N47 113.7(19)
C70 C68 N47 101.8(18)
O24 C69 N48 128(2)
O24 C69 N47 124(3)
N48 C69 N47 108(2)
N48 C70 C68 109(2)
N48 C70 N45 111.4(16)
C68 C70 N45 105.8(19)
N46 C71 N49 110.8(19)
N52 C72 N47 113(2)
O25 C73 N50 125(3)
O25 C73 N49 132(3)
N50 C73 N49 104(3)
N50 C74 N51 116.8(18)
N50 C74 C76 103(2)
N51 C74 C76 103(2)
O26 C75 N51 127(3)
O26 C75 N52 121(3)
N51 C75 N52 112(3)
N49 C76 N52 116(2)
N49 C76 C74 101(2)
N52 C76 C74 101.6(18)
N50 C77 N53 109.7(18)
N51 C78 N56 112(2)
O27 C79 N53 127(2)
O27 C79 N54 126(2)
N53 C79 N54 106(2)
N54 C80 N55 115.1(18)
N54 C80 C82 100.5(17)
N55 C80 C82 102.1(17)
O28 C81 N55 129.8(19)
O28 C81 N56 123(2)
N55 C81 N56 107(2)
N56 C82 N53 114.1(16)
N56 C82 C80 102.6(17)
N53 C82 C80 103.6(16)
N29 C83 N54 112.3(16)
N32 C84 N55 113.6(18)
O29 C85 N57 128.2(16)
O29 C85 N58 123(2)
N57 C85 N58 108.5(15)
N59 C86 N58 113.9(18)
N59 C86 C88 101.8(14)
N58 C86 C88 104.9(14)
O30 C87 N60 126.3(18)
O30 C87 N59 125.8(16)
N60 C87 N59 107.4(15)
N57 C88 N60 114.0(16)
N57 C88 C86 104.8(17)
N60 C88 C86 105.7(15)
N58 C89 N61 112.2(16)
N59 C90 N64 114.2(15)
O31 C91 N62 123(2)
O31 C91 N61 127(2)
N62 C91 N61 109.9(16)
N63 C92 N62 115.5(14)
N63 C92 C94 103.0(14)
N62 C92 C94 101.9(13)
O32 C93 N63 126.7(19)
O32 C93 N64 128(2)
N63 C93 N64 105.2(15)
N64 C94 N61 111.2(15)
N64 C94 C92 103.3(15)
N61 C94 C92 105.5(16)
N65 C95 N62 112.9(14)
N63 C96 N68 113.1(14)
O33 C97 N65 125(2)
O33 C97 N66 126(2)
N65 C97 N66 108.8(16)
N66 C98 N67 116.6(16)
N66 C98 C100 105.1(18)
N67 C98 C100 102.4(17)
O34 C99 N68 132(2)
O34 C99 N67 123.9(18)
N68 C99 N67 103.4(15)
N68 C100 N65 116.9(17)
N68 C100 C98 104.0(14)
N65 C100 C98 98.0(14)
N66 C101 N69 113.2(16)
N67 C102 N72 112.8(17)
O35 C103 N70 126.2(16)
O35 C103 N69 123.4(18)
N70 C103 N69 110.2(16)
N71 C104 N70 109.7(17)
N71 C104 C106 102.5(15)
N70 C104 C106 101.6(13)
O36 C105 N72 125.9(18)
O36 C105 N71 126(2)
N72 C105 N71 108.2(17)
N69 C106 N72 113.8(17)
N69 C106 C104 104.7(14)
N72 C106 C104 103.2(15)
N70 C107 N73 110.4(18)
N76 C108 N71 110.0(14)
O37 C109 N74 129(2)
O37 C109 N73 124.6(19)
N74 C109 N73 106.7(15)
N75 C110 C112 106.0(14)
N75 C110 N74 113.3(18)
C112 C110 N74 103.6(15)
O38 C111 N75 125(2)
O38 C111 N76 126.0(18)
N75 C111 N76 108.7(15)
N73 C112 N76 116.0(14)
N73 C112 C110 107.2(16)
N76 C112 C110 104.6(17)
N74 C113 N77 111.2(16)
N80 C114 N75 112.4(14)
O39 C115 N77 131(2)
O39 C115 N78 125(2)
N77 C115 N78 103.6(17)
N78 C116 N79 117.4(15)
N78 C116 C118 102.1(17)
N79 C116 C118 102.6(15)
O40 C117 N79 126(2)
O40 C117 N80 123(2)
N79 C117 N80 111.0(15)
N77 C118 N80 114.5(16)
N77 C118 C116 100.5(16)
N80 C118 C116 99.9(15)
N81 C119 N78 112.1(15)
N79 C120 N84 112.3(17)
O41 C121 N81 128.4(17)
O41 C121 N82 124.0(16)
N81 C121 N82 107.6(15)
N82 C122 N83 111.7(17)
N82 C122 C124 103.2(17)
N83 C122 C124 100.4(15)
O42 C123 N84 125.6(19)
O42 C123 N83 126.8(17)
N84 C123 N83 107.5(15)
N81 C124 N84 117(2)
N81 C124 C122 103.3(16)
N84 C124 C122 101.9(14)
N82 C125 N57 116.5(15)
N60 C126 N83 111.5(18)
C128 C127 N85 105.0(18)
C127 C128 C129 104(2)
C128 C129 C130 101(2)
C129 C130 N85 105(2)
N85 C131 C136 124.0(17)
N85 C131 C132 120.8(18)
C136 C131 C132 115(2)
C133 C132 C131 104.2(18)
C133 C132 C137 111(2)
C131 C132 C137 106.9(17)
C132 C133 C134 113.0(18)
C133 C134 C138 109.0(19)
C133 C134 C135 109(2)
C138 C134 C135 109.5(19)
C136 C135 C134 110.4(18)
C135 C136 C131 109.3(19)
C135 C136 C139 114(2)
C131 C136 C139 103.8(17)
C140 C137 C132 110.7(17)
C134 C138 C140 108.8(19)
C140 C139 C136 107.5(18)
C137 C140 C139 105(2)
C137 C140 C138 108.9(19)
C139 C140 C138 113.0(17)
C131 N85 C127 130.5(16)
C131 N85 C130 123.8(17)
C127 N85 C130 105.7(17)
C142 C141 N86 103(3)
C143 C142 C141 107(3)
C142 C143 C144 114(3)
N86 C144 C143 102(3)
N86 C145 C150 124(3)
N86 C145 C146 125(2)
C150 C145 C146 109(2)
C147 C146 C151 118(3)
C147 C146 C145 102(3)
C151 C146 C145 112(3)
C146 C147 C148 113(3)
C152 C148 C147 117(3)
C152 C148 C149 106(3)
C147 C148 C149 106(3)
C150 C149 C148 106(3)
C153 C150 C145 111(3)
C153 C150 C149 108(3)
C145 C150 C149 108(3)
C146 C151 C154 100(3)
C154 C152 C148 106(2)
C154 C153 C150 109(3)
C152 C154 C153 112(3)
C152 C154 C151 119(3)
C153 C154 C151 104(3)
C145 N86 C144 123(2)
C145 N86 C141 125(2)
C144 N86 C141 112(2)

loop_
_geom_bond_atom_site_label_1
_geom_bond_atom_site_label_2
_geom_bond_distance
K1 O32 2.621(14)
K1 O14 2.629(13)
K1 O17 2.648(14)
K1 O19 2.699(15)
K1 O30 2.712(14)
K1 O12 2.719(15)
K1 K2 3.401(6)
K2 O42 2.596(13)
K2 O10 2.597(13)
K2 O21 2.610(16)
K2 O30 2.681(13)
K2 O19 2.734(12)
K2 O12 2.757(15)
N1 C1 1.37(2)
N1 C41 1.48(3)
N1 C4 1.49(2)
N2 C5 1.45(3)
N2 C1 1.46(3)
N2 C2 1.49(3)
N3 C3 1.37(2)
N3 C2 1.38(3)
N3 C6 1.49(3)
N4 C3 1.40(3)
N4 C4 1.43(2)
N4 C42 1.45(2)
N5 C7 1.37(2)
N5 C5 1.42(3)
N5 C10 1.44(3)
N6 C7 1.36(3)
N6 C11 1.42(2)
N6 C8 1.51(2)
N7 C9 1.35(3)
N7 C8 1.41(2)
N7 C12 1.43(3)
N8 C9 1.42(3)
N8 C6 1.43(2)
N8 C10 1.44(2)
N9 C13 1.37(3)
N9 C11 1.458(19)
N9 C16 1.50(3)
N10 C13 1.36(3)
N10 C17 1.41(2)
N10 C14 1.51(3)
N11 C15 1.37(2)
N11 C18 1.42(2)
N11 C14 1.47(2)
N12 C15 1.40(2)
N12 C12 1.41(2)
N12 C16 1.47(2)
N13 C19 1.38(3)
N13 C22 1.43(3)
N13 C17 1.48(2)
N14 C19 1.41(2)
N14 C23 1.47(3)
N14 C20 1.48(3)
N15 C21 1.40(3)
N15 C20 1.42(2)
N15 C24 1.43(2)
N16 C18 1.41(3)
N16 C22 1.45(2)
N16 C21 1.47(2)
N17 C25 1.38(3)
N17 C23 1.42(3)
N17 C28 1.45(3)
N18 C25 1.37(2)
N18 C29 1.42(3)
N18 C26 1.49(2)
N19 C27 1.39(3)
N19 C30 1.40(3)
N19 C26 1.48(2)
N20 C27 1.32(2)
N20 C28 1.47(3)
N20 C24 1.51(3)
N21 C34 1.41(2)
N21 C29 1.44(2)
N21 C31 1.46(2)
N22 C31 1.39(2)
N22 C32 1.47(2)
N22 C35 1.49(2)
N23 C32 1.36(3)
N23 C33 1.38(3)
N23 C36 1.44(2)
N24 C33 1.35(2)
N24 C30 1.45(2)
N24 C34 1.49(3)
N25 C37 1.41(3)
N25 C40 1.41(3)
N25 C35 1.41(3)
N26 C37 1.38(3)
N26 C38 1.41(2)
N26 C41 1.44(2)
N27 C39 1.37(2)
N27 C38 1.48(3)
N27 C42 1.49(2)
N28 C39 1.38(3)
N28 C40 1.43(3)
N28 C36 1.45(2)
N29 C43 1.31(3)
N29 C46 1.45(3)
N29 C83 1.45(2)
N30 C43 1.42(2)
N30 C44 1.42(2)
N30 C47 1.44(3)
N31 C45 1.38(3)
N31 C48 1.42(2)
N31 C44 1.46(3)
N32 C45 1.37(3)
N32 C84 1.38(3)
N32 C46 1.49(3)
N33 C49 1.37(2)
N33 C47 1.45(2)
N33 C52 1.47(2)
N34 C49 1.36(2)
N34 C53 1.42(2)
N34 C50 1.45(2)
N35 C51 1.40(3)
N35 C54 1.42(2)
N35 C50 1.45(3)
N36 C51 1.43(3)
N36 C48 1.43(2)
N36 C52 1.46(3)
N37 C53 1.40(2)
N37 C55 1.46(2)
N37 C58 1.47(2)
N38 C55 1.31(2)
N38 C59 1.47(2)
N38 C56 1.47(2)
N39 C57 1.34(2)
N39 C60 1.44(2)
N39 C56 1.52(3)
N40 C57 1.37(3)
N40 C54 1.43(2)
N40 C58 1.46(3)
N41 C61 1.39(2)
N41 C59 1.40(3)
N41 C64 1.45(3)
N42 C61 1.40(3)
N42 C62 1.42(3)
N42 C65 1.43(2)
N43 C66 1.35(3)
N43 C63 1.40(2)
N43 C62 1.56(3)
N44 C63 1.33(3)
N44 C60 1.47(2)
N44 C64 1.51(3)
N45 C67 1.39(3)
N45 C65 1.43(3)
N45 C70 1.50(3)
N46 C68 1.35(3)
N46 C71 1.43(3)
N46 C67 1.44(3)
N47 C69 1.40(3)
N47 C68 1.48(3)
N47 C72 1.50(3)
N48 C69 1.34(3)
N48 C70 1.44(3)
N48 C66 1.45(2)
N49 C76 1.37(3)
N49 C73 1.39(4)
N49 C71 1.54(3)
N50 C73 1.35(3)
N50 C74 1.46(3)
N50 C77 1.46(3)
N51 C75 1.30(4)
N51 C78 1.41(3)
N51 C74 1.53(3)
N52 C75 1.35(4)
N52 C72 1.45(3)
N52 C76 1.48(3)
N53 C79 1.37(3)
N53 C77 1.48(2)
N53 C82 1.48(3)
N54 C79 1.39(3)
N54 C80 1.46(3)
N54 C83 1.47(3)
N55 C81 1.31(3)
N55 C80 1.47(3)
N55 C84 1.49(2)
N56 C81 1.44(3)
N56 C78 1.45(3)
N56 C82 1.46(3)
N57 C85 1.38(3)
N57 C88 1.44(2)
N57 C125 1.45(2)
N58 C89 1.38(3)
N58 C85 1.41(2)
N58 C86 1.48(3)
N59 C87 1.39(2)
N59 C86 1.42(2)
N59 C90 1.44(2)
N60 C87 1.34(2)
N60 C126 1.45(2)
N60 C88 1.45(2)
N61 C91 1.40(3)
N61 C89 1.45(3)
N61 C94 1.46(2)
N62 C91 1.35(3)
N62 C92 1.47(2)
N62 C95 1.49(3)
N63 C93 1.38(3)
N63 C92 1.43(2)
N63 C96 1.44(3)
N64 C93 1.39(2)
N64 C94 1.41(2)
N64 C90 1.52(3)
N65 C97 1.33(3)
N65 C95 1.44(2)
N65 C100 1.48(2)
N66 C97 1.34(3)
N66 C98 1.39(2)
N66 C101 1.46(3)
N67 C102 1.41(3)
N67 C98 1.42(3)
N67 C99 1.48(3)
N68 C99 1.39(2)
N68 C100 1.39(2)
N68 C96 1.46(3)
N69 C103 1.39(2)
N69 C106 1.41(2)
N69 C101 1.47(2)
N70 C103 1.32(3)
N70 C107 1.39(2)
N70 C104 1.49(2)
N71 C105 1.37(2)
N71 C104 1.43(3)
N71 C108 1.48(2)
N72 C105 1.35(3)
N72 C102 1.44(2)
N72 C106 1.46(2)
N73 C109 1.40(3)
N73 C112 1.41(2)
N73 C107 1.48(3)
N74 C109 1.37(3)
N74 C113 1.45(3)
N74 C110 1.48(2)
N75 C111 1.36(2)
N75 C110 1.44(3)
N75 C114 1.46(3)
N76 C111 1.37(3)
N76 C112 1.42(2)
N76 C108 1.47(3)
N77 C115 1.36(3)
N77 C118 1.41(3)
N77 C113 1.46(3)
N78 C116 1.35(3)
N78 C115 1.45(3)
N78 C119 1.51(3)
N79 C117 1.34(3)
N79 C120 1.46(3)
N79 C116 1.48(2)
N80 C117 1.37(3)
N80 C114 1.44(3)
N80 C118 1.47(2)
N81 C121 1.35(2)
N81 C124 1.43(3)
N81 C119 1.46(2)
N82 C125 1.38(2)
N82 C122 1.42(2)
N82 C121 1.42(2)
N83 C123 1.36(3)
N83 C122 1.47(2)
N83 C126 1.49(2)
N84 C123 1.32(2)
N84 C124 1.44(2)
N84 C120 1.49(2)
O1 C1 1.19(2)
O2 C3 1.14(2)
O3 C7 1.25(3)
O4 C9 1.23(2)
O5 C13 1.21(3)
O6 C15 1.19(2)
O7 C19 1.19(3)
O8 C21 1.16(3)
O9 C25 1.21(2)
O10 C27 1.23(3)
O11 C31 1.16(2)
O12 C33 1.25(3)
O13 C37 1.26(3)
O14 C39 1.27(3)
O15 C43 1.27(3)
O16 C45 1.29(3)
O17 C49 1.26(2)
O18 C51 1.23(3)
O19 C55 1.24(2)
O20 C57 1.27(3)
O21 C61 1.18(3)
O22 C63 1.25(3)
O23 C67 1.23(3)
O24 C69 1.26(3)
O25 C73 1.17(4)
O26 C75 1.27(4)
O27 C79 1.20(3)
O28 C81 1.18(3)
O29 C85 1.21(2)
O30 C87 1.27(2)
O31 C91 1.22(2)
O32 C93 1.21(2)
O33 C97 1.26(2)
O34 C99 1.18(2)
O35 C103 1.25(2)
O36 C105 1.23(3)
O37 C109 1.20(2)
O38 C111 1.25(2)
O39 C115 1.19(2)
O40 C117 1.31(2)
O41 C121 1.24(2)
O42 C123 1.24(2)
C2 C4 1.57(3)
C8 C10 1.53(2)
C14 C16 1.56(2)
C20 C22 1.56(3)
C26 C28 1.51(3)
C32 C34 1.58(2)
C38 C40 1.51(3)
C44 C46 1.51(3)
C50 C52 1.52(2)
C56 C58 1.55(2)
C62 C64 1.58(2)
C68 C70 1.45(3)
C74 C76 1.56(3)
C80 C82 1.59(3)
C86 C88 1.51(3)
C92 C94 1.56(3)
C98 C100 1.61(3)
C104 C106 1.56(2)
C110 C112 1.46(3)
C116 C118 1.65(3)
C122 C124 1.59(3)
C127 C128 1.48(4)
C127 N85 1.51(3)
C128 C129 1.52(3)
C129 C130 1.53(4)
C130 N85 1.54(3)
C131 N85 1.30(3)
C131 C136 1.51(3)
C131 C132 1.52(3)
C132 C133 1.50(3)
C132 C137 1.54(3)
C133 C134 1.51(3)
C134 C138 1.53(3)
C134 C135 1.55(4)
C135 C136 1.46(3)
C136 C139 1.58(3)
C137 C140 1.53(4)
C138 C140 1.58(3)
C139 C140 1.57(4)
C141 C142 1.52(4)
C141 N86 1.61(4)
C142 C143 1.50(3)
C143 C144 1.52(2)
C144 N86 1.49(4)
C145 N86 1.24(3)
C145 C150 1.52(4)
C145 C146 1.53(3)
C146 C147 1.47(5)
C146 C151 1.47(5)
C147 C148 1.48(5)
C148 C152 1.46(4)
C148 C149 1.57(5)
C149 C150 1.56(5)
C150 C153 1.48(5)
C151 C154 1.68(6)
C152 C154 1.45(4)
C153 C154 1.48(4)

loop_
_platon_squeeze_void_nr
_platon_squeeze_void_average_x
_platon_squeeze_void_average_y
_platon_squeeze_void_average_z
_platon_squeeze_void_volume
_platon_squeeze_void_count_electrons
_platon_squeeze_void_content
1 0.145 0.078 0.322 1264 571 ' '
2 -0.145 0.578 0.178 1264 568 ' '
3 0.117 0.294 0.878 16 1 ' '
4 0.355 0.922 -0.178 1266 568 ' '
5 0.645 0.422 0.678 1266 570 ' '
6 0.382 0.706 0.378 16 2 ' '
7 0.617 0.206 0.122 16 1 ' '
8 0.882 0.794 0.622 16 2 ' '
